data_8000329
loop_
_publ_author_name
'Sarkar, Sounak'
'Thomas, Sajesh P.'
'Potnuru, Lokeswara Rao'
'Edwards, Alison J.'
'Grosjean, Arnaud'
'Ramanathan, Krishna Venkatachala'
'Guru Row, T. N.'

_publ_section_title
;
 Experimental Insights into the Electronic Nature, Spectral Features, and
 Role of Entropy in Short
 CH<sub>3</sub>&#x00B7;&#x00B7;&#x00B7;CH<sub>3</sub> Hydrophobic
 Interactions.
;
_journal_issue 22
_journal_name_full 'The journal of physical chemistry letters'
_journal_page_first 7224
_journal_page_last 7229
_journal_paper_doi 10.1021/acs.jpclett.9b02734
_journal_volume 10
_journal_year 2019
_chemical_formula_moiety 'C8 H10 N4 O 2, C11 H8 O3'
_chemical_formula_sum 'C19 H18 N4 O5'
_chemical_formula_weight 382.37
_chemical_name_common 'caffeine:3-hydroxy-2-naphthoic acid'
_space_group_crystal_system monoclinic
_space_group_IT_number 14
_space_group_name_Hall '-P 2ybc'
_space_group_name_H-M_alt 'P 1 21/c 1'
_audit_conform_dict_location ftp://ftp.iucr.org/pub/cif_core.dic
_audit_conform_dict_name cif_core.dic
_audit_conform_dict_version 2.3
_audit_creation_date '28-Jun-18 T13:38:58-00:00'
_audit_creation_method 'XD routine XDCIF'
_cell_angle_alpha 90
_cell_angle_beta 116.585(3)
_cell_angle_gamma 90
_cell_formula_units_Z 4
_cell_length_a 9.0145(2)
_cell_length_b 24.4500(5)
_cell_length_c 8.5650(2)
_cell_measurement_reflns_used 42745
_cell_measurement_temperature 100(2)
_cell_measurement_theta_max 50.4650
_cell_measurement_theta_min 3.1320
_cell_volume 1688.17(8)
_computing_cell_refinement 'CrysAlisPro 1.171.38.41 (Rigaku OD, 2015)'
_computing_data_collection 'CrysAlisPro 1.171.38.41 (Rigaku OD, 2015)'
_computing_data_reduction 'CrysAlisPro 1.171.38.41 (Rigaku OD, 2015)'
_computing_molecular_graphics 'Volkov et al, (2015)'
_computing_publication_material 'Volkov et al, (2015)'
_computing_structure_refinement 'Volkov et al, (2015)'
_diffrn_ambient_environment N~2~
_diffrn_ambient_temperature 100(2)
_diffrn_detector 'CCD plate'
_diffrn_detector_area_resol_mean 8.0419
_diffrn_detector_type Eos
_diffrn_measured_fraction_theta_full 0.996
_diffrn_measured_fraction_theta_max 0.987
_diffrn_measurement_details
;
List of Runs (angles in degrees, time in seconds):

  # Type    Start    End  Width  t~exp~   \w     \q     \k     \f   Frames
--------------------------------------------------------------------------
  1  \w    -68.00  22.00   1.00   11.00    --    1.06 -57.00   0.00   90
  2  \w     -1.00  94.00   1.00   70.00    --   70.61 -45.00-180.00   95
  3  \w    -20.00  43.00   1.00   11.00    --    1.06 -99.00 -30.00   63
  4  \w      3.00  92.00   1.00   70.00    --   70.61 -61.00  60.00   89
  5  \w    -13.00  86.00   1.00   15.00    --   16.00  76.00 118.68   99
  6  \w     -1.00 109.00   1.00   70.00    --   70.61 -94.00-150.00  110
  7  \w      0.00  46.00   1.00   28.00    --   32.00  80.00  -0.01   46
  8  \w      3.00  92.00   1.00   70.00    --   70.61 -61.00 -90.00   89
  9  \w      1.00  47.00   1.00   28.00    --   32.00  79.00 132.74   46
 10  \w     49.00 139.00   1.00   70.00    --   70.61  61.00  60.00   90
 11  \w      2.00 102.00   1.00   28.00    --   32.00  77.00-110.85  100
 12  \w     -1.00 109.00   1.00   70.00    --   70.61 -94.00-180.00  110
 13  \w     16.00  46.00   1.00   45.00    --   48.00  80.00  21.21   30
 14  \w     41.00 143.00   1.00   70.00    --   70.61  30.00   0.00  102
 15  \w     16.00  46.00   1.00   45.00    --   48.00  80.00 -91.89   30
 16  \w      0.00 101.00   1.00   70.00    --   70.61 -77.00 -60.00  101
 17  \w     17.00  47.00   1.00   45.00    --   48.00  79.00  54.94   30
 18  \w     41.00 143.00   1.00   70.00    --   70.61  30.00 150.00  102
 19  \w     21.00  49.00   1.00   45.00    --   52.00  78.00-170.93   28
 20  \w     -1.00 110.00   1.00   70.00    --   70.61 -98.00  35.92  111
 21  \f    120.00 216.00   1.00   70.00  40.00  70.61   0.00    --    96
 22  \w     20.00  46.00   1.00   45.00    --   52.00  80.00 152.27   26
 23  \w     41.00 132.00   1.00   70.00    --   70.61  77.00 150.00   91
 24  \w     49.00 139.00   1.00   70.00    --   70.61  61.00 -90.00   90
 25  \w     20.00  46.00   1.00   45.00    --   52.00  80.00 -35.28   26
 26  \w     49.00 139.00   1.00   70.00    --   70.61  61.00-150.00   90
;
_diffrn_measurement_device 'four-circle diffractometer'
_diffrn_measurement_device_type 'Xcalibur, Eos, Nova'
_diffrn_measurement_method '\w and \f scans'
_diffrn_orient_matrix_type 'CrysAlisPro convention (1999,Acta A55,543-557)'
_diffrn_orient_matrix_UB_11 0.0201050000
_diffrn_orient_matrix_UB_12 -0.0280936000
_diffrn_orient_matrix_UB_13 0.0012282000
_diffrn_orient_matrix_UB_21 -0.0609670000
_diffrn_orient_matrix_UB_22 -0.0025868000
_diffrn_orient_matrix_UB_23 -0.0879862000
_diffrn_orient_matrix_UB_31 0.0602156000
_diffrn_orient_matrix_UB_32 0.0067241000
_diffrn_orient_matrix_UB_33 -0.0288735000
_diffrn_radiation_monochromator mirror
_diffrn_radiation_probe x-ray
_diffrn_radiation_type 'Mo K\a'
_diffrn_radiation_wavelength 0.71073
_diffrn_reflns_av_R_equivalents 0.0532
_diffrn_reflns_av_sigmaI/netI 0.0591
_diffrn_reflns_Laue_measured_fraction_full 0.996
_diffrn_reflns_Laue_measured_fraction_max 0.987
_diffrn_reflns_limit_h_max 19
_diffrn_reflns_limit_h_min -19
_diffrn_reflns_limit_k_max 53
_diffrn_reflns_limit_k_min -53
_diffrn_reflns_limit_l_max 18
_diffrn_reflns_limit_l_min -18
_diffrn_reflns_number 146209
_diffrn_reflns_point_group_measured_fraction_full 0.996
_diffrn_reflns_point_group_measured_fraction_max 0.987
_diffrn_reflns_theta_full 25.242
_diffrn_reflns_theta_max 50.122
_diffrn_reflns_theta_min 2.527
_diffrn_source 'micro-focus sealed X-ray tube'
_diffrn_source_type 'Mova (Mo) X-ray Source'
_exptl_absorpt_coefficient_mu 0.111
_exptl_absorpt_correction_T_max 0.979
_exptl_absorpt_correction_T_min 0.965
_exptl_absorpt_correction_type gaussian
_exptl_absorpt_process_details
;
CrysAlisPro 1.171.38.43 (Rigaku Oxford Diffraction, 2015)
Numerical absorption correction based on gaussian integration over
			a multifaceted crystal model
Empirical absorption correction using spherical harmonics,
 implemented in SCALE3 ABSPACK scaling algorithm.
;
_exptl_crystal_colour yellow
_exptl_crystal_density_diffrn 1.504
_exptl_crystal_density_method 'not measured'
_exptl_crystal_description block
_exptl_crystal_F_000 912.000
_exptl_crystal_size_max 0.427
_exptl_crystal_size_mid 0.338
_exptl_crystal_size_min 0.210
_refine_ls_extinction_method none
_refine_ls_goodness_of_fit_ref 1.366
_refine_ls_matrix_type full
_refine_ls_number_parameters 800
_refine_ls_number_reflns 13736
_refine_ls_number_restraints 0
_refine_ls_R_factor_all 0.057
_refine_ls_R_factor_gt 0.034
_refine_ls_shift/su_max 0
_refine_ls_structure_factor_coef Fsqd
_refine_ls_weighting_details
;
        calc w2 = 1/[s^2^(Fo^2^)]
;
_refine_ls_weighting_scheme calc
_refine_ls_wR_factor_ref 0.065
_reflns_number_gt 13733
_reflns_number_total 17578
_reflns_threshold_expression 'I > 2\s(I)'
_cod_data_source_file jz9b02734_si_003.cif
_cod_data_source_block CAFF-3HNA-MM
_cod_depositor_comments 'Adding full bibliography for 8000326--8000347.cif.'
_cod_original_sg_symbol_H-M 'P 21/c'
_cod_database_code 8000329

loop_
_space_group_symop_id
_space_group_symop_operation_xyz
1 +X,+Y,+Z
2 -X,1/2+Y,1/2-Z
3 -X,-Y,-Z
4 +X,1/2-Y,1/2+Z

loop_
_atom_local_axes_atom_label
_atom_local_axes_atom0
_atom_local_axes_ax1
_atom_local_axes_atom1
_atom_local_axes_atom2
_atom_local_axes_ax2
O(32) C(31) Z O(32) H(34) Y
O(33) H(33) Z O(33) C(31) Y
O(34) H(34) Z O(34) C(23) Y
O(13) C(6) Z O(13) N(1) Y
O(11) C(2) Z O(11) N(3) Y
N(1) C(2) Z N(1) C(6) Y
N(3) C(4) Z N(3) C(2) Y
N(9) C(8) Z N(9) C(4) Y
N(7) C(8) Z N(7) C(5) Y
C(21) H(21) Z C(21) C(22) Y
C(22) C(21) Z C(22) C(23) Y
C(23) O(34) Z C(23) C(24) Y
C(24) H(24) Z C(24) C(23) Y
C(25) H(25) Z C(25) C(26) Y
C(26) H(26) Z C(26) C(25) Y
C(27) H(27) Z C(27) C(28) Y
C(28) H(28) Z C(28) C(27) Y
C(29) C(21) Z C(29) C(28) Y
C(30) C(24) Z C(30) C(25) Y
C(31) O(32) Z C(31) O(33) Y
C(6) O(13) Z C(6) N(1) Y
C(2) O(11) Z C(2) N(3) Y
C(8) H(8) Z C(8) N(7) Y
C(5) C(4) Z C(5) N(7) Y
C(4) N(9) Z C(4) N(3) Y
C(10) H(10A) Z C(10) H(10C) Y
C(12) H(12B) Z C(12) H(12A) Y
C(14) H(14C) Z C(14) H(14A) Y
H(21) C(21) Z H(21) C(22) Y
H(24) C(24) Z H(24) C(23) Y
H(25) C(25) Z H(25) C(26) Y
H(26) C(26) Z H(26) C(25) Y
H(27) C(27) Z H(27) C(28) Y
H(28) C(28) Z H(28) C(27) Y
H(8) C(8) Z H(8) N(7) Y
H(10A) C(10) Z H(10A) H(10C) Y
H(10B) C(10) Z H(10B) H(10A) Y
H(10C) C(10) Z H(10C) H(10A) Y
H(12A) C(12) Z H(12A) H(12C) Y
H(12B) C(12) Z H(12B) H(12C) Y
H(12C) C(12) Z H(12C) H(12A) Y
H(14A) C(14) Z H(14A) H(14B) Y
H(14B) C(14) Z H(14B) H(14A) Y
H(14C) C(14) Z H(14C) H(14B) Y
H(33) O(33) Z H(33) N(9) Y
H(34) O(34) Z H(34) O(32) Y

loop_
_atom_rho_multipole_atom_label
_atom_rho_multipole_coeff_Pv
_atom_rho_multipole_coeff_P00
_atom_rho_multipole_coeff_P11
_atom_rho_multipole_coeff_P1-1
_atom_rho_multipole_coeff_P10
_atom_rho_multipole_coeff_P20
_atom_rho_multipole_coeff_P21
_atom_rho_multipole_coeff_P2-1
_atom_rho_multipole_coeff_P22
_atom_rho_multipole_coeff_P2-2
_atom_rho_multipole_coeff_P30
_atom_rho_multipole_coeff_P31
_atom_rho_multipole_coeff_P3-1
_atom_rho_multipole_coeff_P32
_atom_rho_multipole_coeff_P3-2
_atom_rho_multipole_coeff_P33
_atom_rho_multipole_coeff_P3-3
_atom_rho_multipole_coeff_P40
_atom_rho_multipole_coeff_P41
_atom_rho_multipole_coeff_P4-1
_atom_rho_multipole_coeff_P42
_atom_rho_multipole_coeff_P4-2
_atom_rho_multipole_coeff_P43
_atom_rho_multipole_coeff_P4-3
_atom_rho_multipole_coeff_P44
_atom_rho_multipole_coeff_P4-4
_atom_rho_multipole_kappa
_atom_rho_multipole_kappa_prime0
_atom_rho_multipole_kappa_prime1
_atom_rho_multipole_kappa_prime2
_atom_rho_multipole_kappa_prime3
_atom_rho_multipole_kappa_prime4
O(32) 6.16(2) 0 -0.004(14) -0.028(11) -0.031(13) -0.014(15) -0.014(14) 0.004(12) -0.097(13) -0.014(14) 0.019(10) -0.020(10) -0.005(8) 0.051(9) 0.015(9) -0.008(9) -0.044(9) 0 0 0 0 0 0 0 0 0 0.988224 1.056517 1.056517 1.056517 1.056517 1.056517
O(33) 6.10(3) 0 0.007(13) -0.022(12) -0.055(11) 0.010(12) 0.003(12) 0.030(11) -0.005(14) -0.010(14) 0.057(9) 0.002(8) -0.059(8) 0.030(9) -0.006(9) 0.012(9) 0.020(9) 0 0 0 0 0 0 0 0 0 0.990477 1.036414 1.036414 1.036414 1.036414 1.036414
O(34) 6.14(3) 0 0.026(13) -0.021(12) -0.043(14) -0.008(14) -0.006(13) -0.001(12) 0.030(13) -0.014(13) 0.057(10) -0.013(10) -0.052(9) 0.013(9) -0.004(9) -0.001(9) -0.015(10) 0 0 0 0 0 0 0 0 0 0.990995 0.964711 0.964711 0.964711 0.964711 0.964711
O(13) 6.19(2) 0 -0.007(12) -0.018(12) -0.041(12) -0.004(13) 0.022(12) -0.012(11) -0.077(12) -0.001(13) 0.021(10) 0.008(9) 0.001(9) -0.005(9) -0.017(9) 0.006(9) -0.009(9) 0 0 0 0 0 0 0 0 0 0.987772 0.929924 0.929924 0.929924 0.929924 0.929924
O(11) 6.17(2) 0 0.001(13) 0.008(11) -0.074(14) -0.033(15) -0.021(13) 0.004(12) -0.074(12) -0.004(12) 0.012(11) -0.014(10) 0.003(9) 0.009(9) 0.018(9) -0.003(9) -0.004(9) 0 0 0 0 0 0 0 0 0 0.987772 0.929924 0.929924 0.929924 0.929924 0.929924
N(1) 4.99(2) 0 0.008(10) 0.013(11) 0.005(10) 0.024(10) 0.008(10) 0.026(10) 0.003(11) -0.015(11) 0.124(10) -0.004(9) 0.038(9) 0.109(9) 0.011(9) -0.006(9) 0.027(9) 0 0 0 0 0 0 0 0 0 1.005424 1.036461 1.036461 1.036461 1.036461 1.036461
N(3) 4.93(2) 0 0.010(11) 0.004(10) 0.016(12) -0.018(12) 0.007(11) 0.018(10) 0.007(10) -0.005(10) 0.116(10) 0.005(10) 0.004(9) 0.104(9) 0.024(9) -0.014(8) 0.008(8) 0 0 0 0 0 0 0 0 0 1.005424 1.036461 1.036461 1.036461 1.036461 1.036461
N(9) 5.14(2) 0 0.022(12) -0.057(11) -0.002(13) 0.046(13) -0.018(12) 0.078(11) -0.062(11) 0.003(10) 0.102(12) 0.029(11) -0.018(10) 0.063(10) -0.011(10) 0.017(9) -0.003(9) 0 0 0 0 0 0 0 0 0 0.986135 0.994751 0.994751 0.994751 0.994751 0.994751
N(7) 4.96(2) 0 -0.003(11) 0.056(12) 0.010(11) 0.033(11) 0.010(10) 0.028(11) -0.042(11) 0.010(11) 0.107(10) -0.011(9) -0.060(9) 0.122(9) -0.012(9) 0.014(9) -0.003(9) 0 0 0 0 0 0 0 0 0 1.005424 1.036461 1.036461 1.036461 1.036461 1.036461
C(21) 4.13(4) 0 -0.006(13) 0.005(14) -0.036(16) 0.080(14) -0.012(12) -0.011(12) -0.168(12) -0.008(12) 0.239(15) 0.007(12) 0.008(13) 0.143(13) 0.000(12) -0.012(12) -0.022(12) 0 0 0 0 0 0 0 0 0 0.985919 1.011496 1.011496 1.011496 1.011496 1.011496
C(22) 3.99(3) 0 -0.007(12) -0.011(13) 0.029(13) 0.109(13) -0.025(12) 0.005(12) -0.078(12) -0.010(11) 0.180(14) 0.014(12) 0.020(12) 0.153(12) -0.024(12) -0.020(11) 0.007(11) 0 0 0 0 0 0 0 0 0 0.990718 1.035675 1.035675 1.035675 1.035675 1.035675
C(23) 4.08(3) 0 -0.013(13) 0.010(14) -0.068(13) 0.040(13) -0.004(12) -0.034(13) -0.175(12) 0.029(12) 0.232(14) -0.004(12) -0.015(13) 0.121(13) 0.026(12) -0.002(12) 0.021(12) 0 0 0 0 0 0 0 0 0 0.993265 1.019969 1.019969 1.019969 1.019969 1.019969
C(24) 4.32(4) 0 0.015(13) 0.018(14) 0.023(16) 0.055(14) 0.014(13) 0.028(13) -0.124(13) 0.020(12) 0.224(15) -0.004(13) 0.006(13) 0.120(13) 0.001(13) 0.001(12) -0.010(12) 0 0 0 0 0 0 0 0 0 0.985919 1.011496 1.011496 1.011496 1.011496 1.011496
C(25) 4.12(4) 0 0.015(14) 0.004(15) -0.048(18) 0.050(16) 0.011(14) -0.021(14) -0.161(14) -0.007(13) 0.170(16) -0.017(14) -0.007(14) 0.142(14) 0.029(13) 0.012(13) 0.017(13) 0 0 0 0 0 0 0 0 0 0.989248 1.011879 1.011879 1.011879 1.011879 1.011879
C(26) 4.31(5) 0 -0.007(14) 0.008(16) -0.005(16) 0.098(14) 0.000(13) -0.039(14) -0.148(16) -0.015(15) 0.226(15) -0.008(13) 0.003(14) 0.129(14) -0.011(14) -0.012(14) -0.012(15) 0 0 0 0 0 0 0 0 0 0.977739 1.032884 1.032884 1.032884 1.032884 1.032884
C(27) 4.21(5) 0 0.024(14) 0.037(15) 0.006(17) 0.084(15) 0.013(13) -0.014(14) -0.135(14) 0.002(14) 0.199(15) -0.008(13) -0.015(14) 0.123(14) -0.034(13) 0.006(13) 0.003(14) 0 0 0 0 0 0 0 0 0 0.977739 1.032884 1.032884 1.032884 1.032884 1.032884
C(28) 4.23(4) 0 -0.024(14) 0.010(14) 0.025(18) 0.073(15) 0.009(13) -0.007(13) -0.168(13) -0.007(12) 0.227(16) 0.011(13) -0.002(14) 0.157(14) -0.018(13) 0.014(13) 0.040(12) 0 0 0 0 0 0 0 0 0 0.989248 1.011879 1.011879 1.011879 1.011879 1.011879
C(29) 3.99(3) 0 0.006(13) -0.041(14) 0.032(13) 0.074(12) -0.010(11) -0.011(12) -0.135(12) 0.004(12) 0.172(13) 0.002(11) 0.008(13) 0.109(12) 0.014(12) 0.011(12) 0.008(12) 0 0 0 0 0 0 0 0 0 0.996597 1.024301 1.024301 1.024301 1.024301 1.024301
C(30) 4.14(3) 0 -0.005(13) -0.004(13) -0.016(14) 0.139(13) 0.016(12) -0.013(12) -0.163(12) 0.013(11) 0.222(14) -0.002(12) 0.023(13) 0.146(13) 0.036(12) -0.007(12) 0.006(12) 0 0 0 0 0 0 0 0 0 0.996597 1.024301 1.024301 1.024301 1.024301 1.024301
C(31) 3.94(3) 0 0.010(12) -0.030(13) 0.074(14) 0.179(15) 0.022(12) 0.001(12) -0.172(12) -0.020(12) 0.260(15) 0.002(13) -0.012(13) 0.217(13) 0.004(12) 0.024(12) 0.006(12) 0 0 0 0 0 0 0 0 0 1.004085 1.032252 1.032252 1.032252 1.032252 1.032252
C(6) 4.03(3) 0 0.009(12) -0.031(13) 0.083(13) 0.224(13) 0.011(11) 0.017(12) -0.154(12) 0.017(12) 0.222(14) -0.007(12) -0.015(13) 0.191(12) 0.004(12) 0.007(12) 0.008(12) 0 0 0 0 0 0 0 0 0 0.990104 1.027043 1.027043 1.027043 1.027043 1.027043
C(2) 4.05(3) 0 0.001(13) 0.024(12) 0.095(15) 0.186(15) 0.004(12) 0.009(12) -0.145(12) 0.001(11) 0.266(16) -0.035(13) -0.007(13) 0.211(13) -0.013(12) -0.004(11) -0.003(11) 0 0 0 0 0 0 0 0 0 0.990104 1.027043 1.027043 1.027043 1.027043 1.027043
C(8) 4.19(4) 0 0.014(13) -0.001(14) 0.020(16) 0.124(14) -0.010(12) 0.015(13) -0.104(13) -0.002(12) 0.222(15) 0.018(12) -0.003(13) 0.131(13) 0.011(12) -0.001(12) -0.003(12) 0 0 0 0 0 0 0 0 0 0.988618 1.054272 1.054272 1.054272 1.054272 1.054272
C(5) 4.09(3) 0 0.001(12) 0.005(13) 0.058(12) 0.046(13) -0.007(11) 0.043(12) -0.080(12) -0.011(12) 0.208(13) -0.022(11) -0.040(12) 0.157(12) -0.025(11) -0.017(11) -0.017(12) 0 0 0 0 0 0 0 0 0 0.99339 1.044752 1.044752 1.044752 1.044752 1.044752
C(4) 4.10(3) 0 -0.030(12) -0.053(13) 0.021(12) 0.088(12) -0.008(11) 0.010(12) -0.134(12) 0.022(12) 0.232(13) -0.012(11) 0.060(13) 0.182(12) -0.019(12) -0.011(11) -0.029(11) 0 0 0 0 0 0 0 0 0 0.99339 1.044752 1.044752 1.044752 1.044752 1.044752
C(10) 4.06(7) 0 -0.163(15) 0.021(19) -0.12(2) -0.070(17) 0.040(14) -0.038(15) -0.055(14) 0.104(14) 0.190(16) -0.019(14) 0.019(15) -0.025(14) 0.051(14) -0.020(13) -0.227(14) 0 0 0 0 0 0 0 0 0 0.98311 0.984332 0.984332 0.984332 0.984332 0.984332
C(12) 4.74(6) 0 -0.103(17) 0.101(19) 0.07(2) 0.084(18) 0.055(14) -0.017(15) -0.059(15) 0.052(14) 0.174(17) -0.029(15) 0.022(15) -0.047(15) 0.136(14) 0.036(14) -0.232(14) 0 0 0 0 0 0 0 0 0 0.98311 0.984332 0.984332 0.984332 0.984332 0.984332
C(14) 4.17(7) 0 0.062(18) 0.04(2) 0.02(2) 0.060(18) -0.022(15) -0.036(15) -0.046(15) -0.075(15) 0.164(17) 0.029(15) -0.006(15) -0.049(14) -0.071(15) 0.013(14) -0.204(15) 0 0 0 0 0 0 0 0 0 0.98311 0.984332 0.984332 0.984332 0.984332 0.984332
H(21) 0.79(2) 0 0.010(13) -0.013(13) 0.128(17) 0.02(2) 0 0 0 0 0 0 0 0 0 0 0 0 0 0 0 0 0 0 0 0 1.2 1.2 1.2 1.2 1.2 1.2
H(24) 0.782(19) 0 -0.015(13) 0.017(12) 0.084(17) -0.01(2) 0 0 0 0 0 0 0 0 0 0 0 0 0 0 0 0 0 0 0 0 1.2 1.2 1.2 1.2 1.2 1.2
H(25) 0.83(2) 0 0.022(14) -0.051(13) 0.154(19) 0.04(2) 0 0 0 0 0 0 0 0 0 0 0 0 0 0 0 0 0 0 0 0 1.2 1.2 1.2 1.2 1.2 1.2
H(26) 0.78(2) 0 0.005(13) 0.035(14) 0.117(17) -0.04(2) 0 0 0 0 0 0 0 0 0 0 0 0 0 0 0 0 0 0 0 0 1.2 1.2 1.2 1.2 1.2 1.2
H(27) 0.79(2) 0 0.013(14) 0.015(14) 0.134(19) 0.00(2) 0 0 0 0 0 0 0 0 0 0 0 0 0 0 0 0 0 0 0 0 1.2 1.2 1.2 1.2 1.2 1.2
H(28) 0.78(2) 0 -0.007(13) -0.044(12) 0.099(18) -0.02(2) 0 0 0 0 0 0 0 0 0 0 0 0 0 0 0 0 0 0 0 0 1.2 1.2 1.2 1.2 1.2 1.2
H(8) 0.75(2) 0 0.017(14) 0.012(13) 0.118(18) -0.05(2) 0 0 0 0 0 0 0 0 0 0 0 0 0 0 0 0 0 0 0 0 1.2 1.2 1.2 1.2 1.2 1.2
H(10A) 1.12(3) 0 0.007(17) 0.025(18) 0.29(3) 0.24(3) 0 0 0 0 0 0 0 0 0 0 0 0 0 0 0 0 0 0 0 0 1.2 1.2 1.2 1.2 1.2 1.2
H(10B) 0.69(2) 0 -0.037(13) -0.077(13) 0.055(17) -0.08(2) 0 0 0 0 0 0 0 0 0 0 0 0 0 0 0 0 0 0 0 0 1.2 1.2 1.2 1.2 1.2 1.2
H(10C) 0.80(3) 0 0.004(15) -0.035(15) 0.12(2) -0.04(2) 0 0 0 0 0 0 0 0 0 0 0 0 0 0 0 0 0 0 0 0 1.2 1.2 1.2 1.2 1.2 1.2
H(12A) 0.67(2) 0 -0.021(13) -0.018(13) 0.018(18) -0.07(2) 0 0 0 0 0 0 0 0 0 0 0 0 0 0 0 0 0 0 0 0 1.2 1.2 1.2 1.2 1.2 1.2
H(12B) 0.61(2) 0 0.024(13) -0.006(13) 0.021(18) -0.13(2) 0 0 0 0 0 0 0 0 0 0 0 0 0 0 0 0 0 0 0 0 1.2 1.2 1.2 1.2 1.2 1.2
H(12C) 0.74(2) 0 -0.002(14) -0.011(14) 0.06(2) -0.05(2) 0 0 0 0 0 0 0 0 0 0 0 0 0 0 0 0 0 0 0 0 1.2 1.2 1.2 1.2 1.2 1.2
H(14A) 0.85(3) 0 0.035(16) -0.036(16) 0.15(2) -0.07(3) 0 0 0 0 0 0 0 0 0 0 0 0 0 0 0 0 0 0 0 0 1.2 1.2 1.2 1.2 1.2 1.2
H(14B) 0.89(3) 0 -0.010(16) 0.040(16) 0.18(2) 0.02(3) 0 0 0 0 0 0 0 0 0 0 0 0 0 0 0 0 0 0 0 0 1.2 1.2 1.2 1.2 1.2 1.2
H(14C) 0.88(3) 0 0.004(16) 0.026(16) 0.15(2) -0.05(3) 0 0 0 0 0 0 0 0 0 0 0 0 0 0 0 0 0 0 0 0 1.2 1.2 1.2 1.2 1.2 1.2
H(33) 0.80(2) 0 -0.006(14) -0.001(14) 0.146(18) 0.14(3) 0 0 0 0 0 0 0 0 0 0 0 0 0 0 0 0 0 0 0 0 1.2 1.2 1.2 1.2 1.2 1.2
H(34) 0.79(2) 0 -0.032(13) 0.004(14) 0.148(18) 0.04(2) 0 0 0 0 0 0 0 0 0 0 0 0 0 0 0 0 0 0 0 0 1.2 1.2 1.2 1.2 1.2 1.2

loop_
_atom_site_label
_atom_site_type_symbol
_atom_site_fract_x
_atom_site_fract_y
_atom_site_fract_z
_atom_site_U_iso_or_equiv
_atom_site_adp_type
_atom_site_occupancy
_atom_site_symmetry_multiplicity
O(32) O 0.57685(6) 0.82579(3) 0.57704(8) 0.023 Uani 1 4
O(33) O 0.47786(6) 0.88189(2) 0.71417(7) 0.021 Uani 1 4
O(34) O 0.37934(6) 0.76796(2) 0.31531(7) 0.022 Uani 1 4
O(13) O 1.35748(5) 0.93445(2) 1.27125(6) 0.019 Uani 1 4
O(11) O 0.95213(5) 1.03390(2) 1.32671(7) 0.02 Uani 1 4
N(1) N 1.15155(4) 0.980707(17) 1.30579(5) 0.015 Uani 1 4
N(3) N 0.86501(4) 0.967561(17) 1.11815(6) 0.016 Uani 1 4
N(9) N 0.80719(5) 0.898914(18) 0.89255(6) 0.018 Uani 1 4
N(7) N 1.07086(5) 0.878329(18) 0.95856(6) 0.017 Uani 1 4
C(21) C 0.15279(4) 0.854752(15) 0.48720(5) 0.015 Uani 1 4
C(22) C 0.28486(4) 0.830738(15) 0.47251(5) 0.015 Uani 1 4
C(23) C 0.25381(5) 0.791413(16) 0.33736(5) 0.016 Uani 1 4
C(24) C 0.09283(5) 0.777217(16) 0.22423(5) 0.017 Uani 1 4
C(25) C -0.20995(5) 0.787124(19) 0.12458(6) 0.02 Uani 1 4
C(26) C -0.33939(5) 0.81168(2) 0.14132(7) 0.023 Uani 1 4
C(27) C -0.30956(5) 0.85115(2) 0.27325(7) 0.021 Uani 1 4
C(28) C -0.14925(5) 0.865202(18) 0.38679(6) 0.018 Uani 1 4
C(29) C -0.01314(4) 0.840552(15) 0.37286(5) 0.014 Uani 1 4
C(30) C -0.04309(4) 0.800930(15) 0.23968(5) 0.015 Uani 1 4
C(31) C 0.45804(5) 0.845774(17) 0.59195(5) 0.017 Uani 1 4
C(6) C 1.20858(4) 0.942893(15) 1.22117(5) 0.015 Uani 1 4
C(2) C 0.98671(4) 0.996322(16) 1.25420(5) 0.015 Uani 1 4
C(8) C 0.91006(5) 0.868550(19) 0.85301(6) 0.019 Uani 1 4
C(5) C 1.07457(4) 0.917584(16) 1.07663(5) 0.015 Uani 1 4
C(4) C 0.91086(4) 0.929216(16) 1.03163(5) 0.015 Uani 1 4
C(10) C 1.27746(5) 1.007922(19) 1.46125(6) 0.019 Uani 1 4
C(12) C 0.69007(5) 0.97969(2) 1.06222(6) 0.02 Uani 1 4
C(14) C 1.21336(5) 0.85413(2) 0.94716(6) 0.02 Uani 1 4
H(21) H 0.176989 0.885397 0.589322 0.027 Uiso 1 4
H(24) H 0.070125 0.747306 0.121366 0.023 Uiso 1 4
H(25) H -0.235224 0.757544 0.024626 0.031 Uiso 1 4
H(26) H -0.467678 0.800562 0.051349 0.032 Uiso 1 4
H(27) H -0.410953 0.86982 0.284531 0.032 Uiso 1 4
H(28) H -0.127151 0.89476 0.485967 0.025 Uiso 1 4
H(8) H 0.868544 0.839758 0.749238 0.028 Uiso 1 4
H(10A) H 1.314796 1.045475 1.424146 0.061 Uiso 1 4
H(10B) H 1.382337 0.981851 1.52276 0.024 Uiso 1 4
H(10C) H 1.227526 1.016404 1.54994 0.038 Uiso 1 4
H(12A) H 0.634296 0.990882 0.930571 0.025 Uiso 1 4
H(12B) H 0.679239 1.012458 1.138269 0.023 Uiso 1 4
H(12C) H 0.63035 0.944896 1.079125 0.032 Uiso 1 4
H(14A) H 1.171664 0.823841 0.846416 0.047 Uiso 1 4
H(14B) H 1.292555 0.835581 1.068452 0.047 Uiso 1 4
H(14C) H 1.280036 0.88523 0.917439 0.043 Uiso 1 4
H(33) H 0.602062 0.887298 0.780226 0.043 Uiso 1 4
H(34) H 0.477404 0.784544 0.404881 0.033 Uiso 1 4

loop_
_atom_site_aniso_label
_atom_site_aniso_U_11
_atom_site_aniso_U_22
_atom_site_aniso_U_33
_atom_site_aniso_U_23
_atom_site_aniso_U_13
_atom_site_aniso_U_12
O(32) 0.01255(19) 0.0277(3) 0.0237(2) -0.00549(19) 0.00260(15) 0.00224(16)
O(33) 0.01382(18) 0.0249(2) 0.0191(2) -0.00633(17) 0.00165(14) -0.00076(14)
O(34) 0.01517(18) 0.0237(2) 0.0225(2) -0.00449(16) 0.00457(15) 0.00468(14)
O(13) 0.01021(16) 0.0250(2) 0.02064(19) -0.00332(14) 0.00458(12) -0.00031(12)
O(11) 0.01577(18) 0.01969(19) 0.0227(2) -0.00301(14) 0.00671(14) 0.00191(12)
N(1) 0.01027(15) 0.01670(17) 0.01554(17) -0.00103(11) 0.00315(11) -0.00038(10)
N(3) 0.00994(15) 0.01686(18) 0.01810(18) 0.00037(12) 0.00335(12) 0.00063(10)
N(9) 0.01197(16) 0.01964(19) 0.01663(18) -0.00061(12) 0.00139(12) -0.00107(11)
N(7) 0.01368(17) 0.01810(18) 0.01511(17) -0.00117(12) 0.00403(12) -0.00011(11)
C(21) 0.01298(16) 0.01543(16) 0.01345(16) -0.00106(10) 0.00348(11) -0.00033(10)
C(22) 0.01196(16) 0.01517(16) 0.01390(16) -0.00031(10) 0.00259(11) 0.00056(10)
C(23) 0.01343(16) 0.01499(17) 0.01598(17) -0.00115(11) 0.00336(12) 0.00171(10)
C(24) 0.01450(17) 0.01533(17) 0.01689(17) -0.00276(11) 0.00385(12) 0.00030(10)
C(25) 0.01379(17) 0.02020(19) 0.0224(2) -0.00580(14) 0.00441(13) -0.00346(12)
C(26) 0.01294(17) 0.0249(2) 0.0273(2) -0.00645(16) 0.00589(14) -0.00376(13)
C(27) 0.01367(17) 0.0234(2) 0.0249(2) -0.00346(15) 0.00787(14) -0.00156(13)
C(28) 0.01424(17) 0.01967(18) 0.01888(18) -0.00267(13) 0.00686(13) -0.00071(11)
C(29) 0.01255(16) 0.01449(16) 0.01416(16) -0.00064(10) 0.00433(11) -0.00079(10)
C(30) 0.01285(16) 0.01414(16) 0.01591(17) -0.00165(11) 0.00399(11) -0.00117(10)
C(31) 0.01213(16) 0.01891(18) 0.01605(18) -0.00116(12) 0.00177(12) 0.00090(11)
C(6) 0.00995(15) 0.01686(17) 0.01516(17) -0.00044(11) 0.00355(11) -0.00056(10)
C(2) 0.01146(15) 0.01570(17) 0.01701(17) 0.00015(11) 0.00448(11) 0.00062(10)
C(8) 0.01499(17) 0.02022(19) 0.01602(18) -0.00230(13) 0.00244(12) -0.00127(12)
C(5) 0.01094(16) 0.01641(17) 0.01429(16) -0.00032(11) 0.00323(11) -0.00055(10)
C(4) 0.01065(15) 0.01580(17) 0.01498(17) 0.00048(11) 0.00253(11) -0.00050(10)
C(10) 0.01347(16) 0.02221(19) 0.01742(18) -0.00381(13) 0.00362(12) -0.00087(12)
C(12) 0.01146(16) 0.0221(2) 0.0227(2) 0.00206(14) 0.00443(12) 0.00213(11)
C(14) 0.01831(18) 0.0226(2) 0.0196(2) -0.00237(14) 0.00796(14) 0.00097(13)

loop_
_geom_angle_atom_site_label_1
_geom_angle_atom_site_label_2
_geom_angle_atom_site_label_3
_geom_angle
_geom_angle_site_symmetry_1
_geom_angle_site_symmetry_2
_geom_angle_site_symmetry_3
_geom_angle_publ_flag
O(33) O(32) C(22) 62.019524556968 1_555 1_555 1_555 yes
O(33) O(32) C(31) 30.001576614519 1_555 1_555 1_555 yes
O(33) O(32) H(8) 100.10267902062 1_555 1_555 1_555 yes
O(33) O(32) H(33) 26.180488209831 1_555 1_555 1_555 yes
O(33) O(32) H(34) 130.47664166248 1_555 1_555 1_555 yes
C(22) O(32) C(31) 32.018373542576 1_555 1_555 1_555 yes
C(22) O(32) H(8) 162.0932146066 1_555 1_555 1_555 yes
C(22) O(32) H(33) 88.198112023435 1_555 1_555 1_555 yes
C(22) O(32) H(34) 68.457195131843 1_555 1_555 1_555 yes
C(31) O(32) H(8) 130.09438963687 1_555 1_555 1_555 yes
C(31) O(32) H(33) 56.181472675399 1_555 1_555 1_555 yes
C(31) O(32) H(34) 100.47548626375 1_555 1_555 1_555 yes
H(8) O(32) H(33) 73.935413916365 1_555 1_555 1_555 yes
H(8) O(32) H(34) 129.41268823045 1_555 1_555 1_555 yes
H(33) O(32) H(34) 156.65167956653 1_555 1_555 1_555 yes
O(32) O(33) C(22) 61.860857357662 1_555 1_555 1_555 yes
O(32) O(33) C(31) 27.90986315921 1_555 1_555 1_555 yes
O(32) O(33) H(21) 114.81647864477 1_555 1_555 1_555 yes
O(32) O(33) H(33) 76.822620158887 1_555 1_555 1_555 yes
C(22) O(33) C(31) 33.951371865604 1_555 1_555 1_555 yes
C(22) O(33) H(21) 52.983896521848 1_555 1_555 1_555 yes
C(22) O(33) H(33) 138.67713694377 1_555 1_555 1_555 yes
C(31) O(33) H(21) 86.922062285938 1_555 1_555 1_555 yes
C(31) O(33) H(33) 104.73143243359 1_555 1_555 1_555 yes
H(21) O(33) H(33) 168.11583499797 1_555 1_555 1_555 yes
C(22) O(34) C(23) 30.119019861503 1_555 1_555 1_555 yes
C(22) O(34) C(24) 61.201968906816 1_555 1_555 1_555 yes
C(22) O(34) H(34) 73.586175847265 1_555 1_555 1_555 yes
C(23) O(34) C(24) 31.085268871055 1_555 1_555 1_555 yes
C(23) O(34) H(34) 103.70305901309 1_555 1_555 1_555 yes
C(24) O(34) H(34) 134.7716947833 1_555 1_555 1_555 yes
N(1) O(13) C(6) 31.335564760017 1_555 1_555 1_555 yes
N(1) O(13) C(5) 60.110822592393 1_555 1_555 1_555 yes
N(1) O(13) H(10B) 52.849612943581 1_555 1_555 1_555 yes
C(6) O(13) C(5) 28.775366540286 1_555 1_555 1_555 yes
C(6) O(13) H(10B) 83.067136155671 1_555 1_555 1_555 yes
C(5) O(13) H(10B) 110.98874412819 1_555 1_555 1_555 yes
N(1) O(11) N(3) 62.689246810643 1_555 1_555 1_555 yes
N(1) O(11) C(2) 31.508953751268 1_555 1_555 1_555 yes
N(1) O(11) H(28) 99.193675452093 1_555 1_555 1_555 yes
N(1) O(11) H(10C) 52.581630162797 1_555 1_555 1_555 yes
N(1) O(11) H(12B) 116.26611185252 1_555 1_555 1_555 yes
N(3) O(11) C(2) 31.180294382384 1_555 1_555 1_555 yes
N(3) O(11) H(28) 158.2235692522 1_555 1_555 1_555 yes
N(3) O(11) H(10C) 111.65129642732 1_555 1_555 1_555 yes
N(3) O(11) H(12B) 53.616495836616 1_555 1_555 1_555 yes
C(2) O(11) H(28) 129.74303055918 1_555 1_555 1_555 yes
C(2) O(11) H(10C) 82.121410150742 1_555 1_555 1_555 yes
C(2) O(11) H(12B) 84.77577051509 1_555 1_555 1_555 yes
H(28) O(11) H(10C) 57.603174337272 1_555 1_555 1_555 yes
H(28) O(11) H(12B) 143.0596612866 1_555 1_555 1_555 yes
H(10C) O(11) H(12B) 155.73011532251 1_555 1_555 1_555 yes
O(13) N(1) O(11) 174.32085448897 1_555 1_555 1_555 yes
O(13) N(1) N(3) 122.79187758411 1_555 1_555 1_555 yes
O(13) N(1) C(6) 27.054597441654 1_555 1_555 1_555 yes
O(13) N(1) C(2) 153.60428834137 1_555 1_555 1_555 yes
O(13) N(1) C(5) 61.496570868924 1_555 1_555 1_555 yes
O(13) N(1) C(10) 89.9196472282 1_555 1_555 1_555 yes
O(13) N(1) H(10A) 90.07523213322 1_555 1_555 1_555 yes
O(13) N(1) H(10B) 65.148172850812 1_555 1_555 1_555 yes
O(13) N(1) H(10C) 114.43857929248 1_555 1_555 1_555 yes
O(11) N(1) N(3) 58.382835181634 1_555 1_555 1_555 yes
O(11) N(1) C(6) 153.45060800267 1_555 1_555 1_555 yes
O(11) N(1) C(2) 27.201166873685 1_555 1_555 1_555 yes
O(11) N(1) C(5) 119.39477822211 1_555 1_555 1_555 yes
O(11) N(1) C(10) 89.253365589769 1_555 1_555 1_555 yes
O(11) N(1) H(10A) 86.485526645078 1_555 1_555 1_555 yes
O(11) N(1) H(10B) 115.40475515344 1_555 1_555 1_555 yes
O(11) N(1) H(10C) 66.397113607649 1_555 1_555 1_555 yes
N(3) N(1) C(6) 95.73817502138 1_555 1_555 1_555 yes
N(3) N(1) C(2) 31.181669416928 1_555 1_555 1_555 yes
N(3) N(1) C(5) 61.296490088196 1_555 1_555 1_555 yes
N(3) N(1) C(10) 147.24510318875 1_555 1_555 1_555 yes
N(3) N(1) H(10A) 138.35817232021 1_555 1_555 1_555 yes
N(3) N(1) H(10B) 163.09245432894 1_555 1_555 1_555 yes
N(3) N(1) H(10C) 120.42142517257 1_555 1_555 1_555 yes
C(6) N(1) C(2) 126.69577952321 1_555 1_555 1_555 yes
C(6) N(1) C(5) 34.442055451296 1_555 1_555 1_555 yes
C(6) N(1) C(10) 116.95059318858 1_555 1_555 1_555 yes
C(6) N(1) H(10A) 114.06362569284 1_555 1_555 1_555 yes
C(6) N(1) H(10B) 91.095971297464 1_555 1_555 1_555 yes
C(6) N(1) H(10C) 139.6866443233 1_555 1_555 1_555 yes
C(2) N(1) C(5) 92.328066897058 1_555 1_555 1_555 yes
C(2) N(1) C(10) 116.32778835918 1_555 1_555 1_555 yes
C(2) N(1) H(10A) 111.34128095922 1_555 1_555 1_555 yes
C(2) N(1) H(10B) 140.75049778488 1_555 1_555 1_555 yes
C(2) N(1) H(10C) 91.623442038486 1_555 1_555 1_555 yes
C(5) N(1) C(10) 151.33948814205 1_555 1_555 1_555 yes
C(5) N(1) H(10A) 141.75605915539 1_555 1_555 1_555 yes
C(5) N(1) H(10B) 124.05778040353 1_555 1_555 1_555 yes
C(5) N(1) H(10C) 163.59797403534 1_555 1_555 1_555 yes
C(10) N(1) H(10A) 28.93737682203 1_555 1_555 1_555 yes
C(10) N(1) H(10B) 28.852490688255 1_555 1_555 1_555 yes
C(10) N(1) H(10C) 28.793575025631 1_555 1_555 1_555 yes
H(10A) N(1) H(10B) 49.483566226066 1_555 1_555 1_555 yes
H(10A) N(1) H(10C) 49.483313228637 1_555 1_555 1_555 yes
H(10B) N(1) H(10C) 49.291218398009 1_555 1_555 1_555 yes
O(11) N(3) N(1) 58.927920108828 1_555 1_555 1_555 yes
O(11) N(3) N(9) 172.13314669978 1_555 1_555 1_555 yes
O(11) N(3) C(2) 27.299846705302 1_555 1_555 1_555 yes
O(11) N(3) C(5) 117.37333183844 1_555 1_555 1_555 yes
O(11) N(3) C(4) 146.21773603553 1_555 1_555 1_555 yes
O(11) N(3) C(12) 93.18115243513 1_555 1_555 1_555 yes
O(11) N(3) H(12A) 106.75110566115 1_555 1_555 1_555 yes
O(11) N(3) H(12B) 64.237614564218 1_555 1_555 1_555 yes
O(11) N(3) H(12C) 106.67992224413 1_555 1_555 1_555 yes
N(1) N(3) N(9) 114.34271124104 1_555 1_555 1_555 yes
N(1) N(3) C(2) 31.628074529505 1_555 1_555 1_555 yes
N(1) N(3) C(5) 58.718964059279 1_555 1_555 1_555 yes
N(1) N(3) C(4) 87.624590300679 1_555 1_555 1_555 yes
N(1) N(3) C(12) 152.01190600596 1_555 1_555 1_555 yes
N(1) N(3) H(12A) 154.56681683211 1_555 1_555 1_555 yes
N(1) N(3) H(12B) 123.11977220978 1_555 1_555 1_555 yes
N(1) N(3) H(12C) 150.59479039569 1_555 1_555 1_555 yes
N(9) N(3) C(2) 145.81380552 1_555 1_555 1_555 yes
N(9) N(3) C(5) 55.643735883764 1_555 1_555 1_555 yes
N(9) N(3) C(4) 26.720614370807 1_555 1_555 1_555 yes
N(9) N(3) C(12) 93.643790083489 1_555 1_555 1_555 yes
N(9) N(3) H(12A) 77.810115096364 1_555 1_555 1_555 yes
N(9) N(3) H(12B) 122.50460269188 1_555 1_555 1_555 yes
N(9) N(3) H(12C) 81.167325198472 1_555 1_555 1_555 yes
C(2) N(3) C(5) 90.199044062559 1_555 1_555 1_555 yes
C(2) N(3) C(4) 119.12328868589 1_555 1_555 1_555 yes
C(2) N(3) C(12) 120.45241417987 1_555 1_555 1_555 yes
C(2) N(3) H(12A) 131.30613987789 1_555 1_555 1_555 yes
C(2) N(3) H(12B) 91.516709427697 1_555 1_555 1_555 yes
C(2) N(3) H(12C) 129.95422902761 1_555 1_555 1_555 yes
C(5) N(3) C(4) 28.927179896284 1_555 1_555 1_555 yes
C(5) N(3) C(12) 149.26352785708 1_555 1_555 1_555 yes
C(5) N(3) H(12A) 127.65273026464 1_555 1_555 1_555 yes
C(5) N(3) H(12B) 176.44214061428 1_555 1_555 1_555 yes
C(5) N(3) H(12C) 130.93549597073 1_555 1_555 1_555 yes
C(4) N(3) C(12) 120.36314173203 1_555 1_555 1_555 yes
C(4) N(3) H(12A) 102.21169399678 1_555 1_555 1_555 yes
C(4) N(3) H(12B) 149.17227808354 1_555 1_555 1_555 yes
C(4) N(3) H(12C) 105.32909107928 1_555 1_555 1_555 yes
C(12) N(3) H(12A) 28.556930377146 1_555 1_555 1_555 yes
C(12) N(3) H(12B) 28.94365244659 1_555 1_555 1_555 yes
C(12) N(3) H(12C) 28.66023537897 1_555 1_555 1_555 yes
H(12A) N(3) H(12B) 49.223552079385 1_555 1_555 1_555 yes
H(12A) N(3) H(12C) 49.007595745191 1_555 1_555 1_555 yes
H(12B) N(3) H(12C) 49.321688897186 1_555 1_555 1_555 yes
N(3) N(9) N(7) 97.386659054202 1_555 1_555 1_555 yes
N(3) N(9) C(8) 130.86633744705 1_555 1_555 1_555 yes
N(3) N(9) C(5) 61.569845907757 1_555 1_555 1_555 yes
N(3) N(9) C(4) 26.941442016265 1_555 1_555 1_555 yes
N(3) N(9) H(8) 155.49353954539 1_555 1_555 1_555 yes
N(3) N(9) H(33) 111.12093299945 1_555 1_555 1_555 yes
N(7) N(9) C(8) 33.48065570189 1_555 1_555 1_555 yes
N(7) N(9) C(5) 35.820406464046 1_555 1_555 1_555 yes
N(7) N(9) C(4) 70.452293177254 1_555 1_555 1_555 yes
N(7) N(9) H(8) 58.108933441476 1_555 1_555 1_555 yes
N(7) N(9) H(33) 151.20555438675 1_555 1_555 1_555 yes
C(8) N(9) C(5) 69.300588868219 1_555 1_555 1_555 yes
C(8) N(9) C(4) 103.93269403185 1_555 1_555 1_555 yes
C(8) N(9) H(8) 24.628305327552 1_555 1_555 1_555 yes
C(8) N(9) H(33) 117.90991855336 1_555 1_555 1_555 yes
C(5) N(9) C(4) 34.632111486865 1_555 1_555 1_555 yes
C(5) N(9) H(8) 93.928461883135 1_555 1_555 1_555 yes
C(5) N(9) H(33) 171.55958160396 1_555 1_555 1_555 yes
C(4) N(9) H(8) 128.56049348794 1_555 1_555 1_555 yes
C(4) N(9) H(33) 137.89987761852 1_555 1_555 1_555 yes
H(8) N(9) H(33) 93.345709897469 1_555 1_555 1_555 yes
N(9) N(7) C(8) 33.525507472713 1_555 1_555 1_555 yes
N(9) N(7) C(5) 72.816773582257 1_555 1_555 1_555 yes
N(9) N(7) C(4) 35.628757501053 1_555 1_555 1_555 yes
N(9) N(7) C(14) 160.40755562665 1_555 1_555 1_555 yes
N(9) N(7) H(8) 58.201152560138 1_555 1_555 1_555 yes
N(9) N(7) H(14A) 131.48615101113 1_555 1_555 1_555 yes
N(9) N(7) H(14B) 157.98434918788 1_555 1_555 1_555 yes
N(9) N(7) H(14C) 151.79336850525 1_555 1_555 1_555 yes
C(8) N(7) C(5) 106.34152699051 1_555 1_555 1_555 yes
C(8) N(7) C(4) 69.154101169002 1_555 1_555 1_555 yes
C(8) N(7) C(14) 126.9601153737 1_555 1_555 1_555 yes
C(8) N(7) H(8) 24.6756726859 1_555 1_555 1_555 yes
C(8) N(7) H(14A) 97.960850377524 1_555 1_555 1_555 yes
C(8) N(7) H(14B) 138.38470891558 1_555 1_555 1_555 yes
C(8) N(7) H(14C) 133.60736514664 1_555 1_555 1_555 yes
C(5) N(7) C(4) 37.188229340481 1_555 1_555 1_555 yes
C(5) N(7) C(14) 126.65760954011 1_555 1_555 1_555 yes
C(5) N(7) H(8) 131.01602908544 1_555 1_555 1_555 yes
C(5) N(7) H(14A) 155.69669970015 1_555 1_555 1_555 yes
C(5) N(7) H(14B) 108.3650559831 1_555 1_555 1_555 yes
C(5) N(7) H(14C) 109.94651945999 1_555 1_555 1_555 yes
C(4) N(7) C(14) 163.74440607603 1_555 1_555 1_555 yes
C(4) N(7) H(8) 93.829554541009 1_555 1_555 1_555 yes
C(4) N(7) H(14A) 167.1149081366 1_555 1_555 1_555 yes
C(4) N(7) H(14B) 141.19362687052 1_555 1_555 1_555 yes
C(4) N(7) H(14C) 139.88757803534 1_555 1_555 1_555 yes
C(14) N(7) H(8) 102.30636608163 1_555 1_555 1_555 yes
C(14) N(7) H(14A) 29.082890870873 1_555 1_555 1_555 yes
C(14) N(7) H(14B) 28.940570992863 1_555 1_555 1_555 yes
C(14) N(7) H(14C) 29.043237815742 1_555 1_555 1_555 yes
H(8) N(7) H(14A) 73.285490459788 1_555 1_555 1_555 yes
H(8) N(7) H(14B) 116.70493147662 1_555 1_555 1_555 yes
H(8) N(7) H(14C) 113.30269531907 1_555 1_555 1_555 yes
H(14A) N(7) H(14B) 49.669314049817 1_555 1_555 1_555 yes
H(14A) N(7) H(14C) 49.746893497722 1_555 1_555 1_555 yes
H(14B) N(7) H(14C) 49.648699796856 1_555 1_555 1_555 yes
C(22) C(21) C(23) 30.8025346571 1_555 1_555 1_555 yes
C(22) C(21) C(28) 150.51915464746 1_555 1_555 1_555 yes
C(22) C(21) C(29) 121.258330251 1_555 1_555 1_555 yes
C(22) C(21) C(30) 90.553592201824 1_555 1_555 1_555 yes
C(22) C(21) C(31) 30.545321311971 1_555 1_555 1_555 yes
C(22) C(21) H(21) 119.37741039556 1_555 1_555 1_555 yes
C(23) C(21) C(28) 119.71838813198 1_555 1_555 1_555 yes
C(23) C(21) C(29) 90.460340700865 1_555 1_555 1_555 yes
C(23) C(21) C(30) 59.754917688627 1_555 1_555 1_555 yes
C(23) C(21) C(31) 61.343921870786 1_555 1_555 1_555 yes
C(23) C(21) H(21) 150.17022894065 1_555 1_555 1_555 yes
C(28) C(21) C(29) 29.261313407492 1_555 1_555 1_555 yes
C(28) C(21) C(30) 59.965566402952 1_555 1_555 1_555 yes
C(28) C(21) C(31) 178.91713962079 1_555 1_555 1_555 yes
C(28) C(21) H(21) 90.103149159537 1_555 1_555 1_555 yes
C(29) C(21) C(30) 30.705490267983 1_555 1_555 1_555 yes
C(29) C(21) C(31) 151.8034893959 1_555 1_555 1_555 yes
C(29) C(21) H(21) 119.36425953767 1_555 1_555 1_555 yes
C(30) C(21) C(31) 121.09820800345 1_555 1_555 1_555 yes
C(30) C(21) H(21) 150.0680481583 1_555 1_555 1_555 yes
C(31) C(21) H(21) 88.832143781549 1_555 1_555 1_555 yes
O(32) C(22) O(33) 56.119620186475 1_555 1_555 1_555 yes
O(32) C(22) O(34) 64.717771360903 1_555 1_555 1_555 yes
O(32) C(22) C(21) 147.33277257884 1_555 1_555 1_555 yes
O(32) C(22) C(23) 93.051785311155 1_555 1_555 1_555 yes
O(32) C(22) C(24) 122.45064633406 1_555 1_555 1_555 yes
O(32) C(22) C(29) 176.93410967548 1_555 1_555 1_555 yes
O(32) C(22) C(31) 26.260549422925 1_555 1_555 1_555 yes
O(32) C(22) H(21) 120.88452614912 1_555 1_555 1_555 yes
O(32) C(22) H(34) 41.577386943655 1_555 1_555 1_555 yes
O(33) C(22) O(34) 120.83589962964 1_555 1_555 1_555 yes
O(33) C(22) C(21) 91.251023623343 1_555 1_555 1_555 yes
O(33) C(22) C(23) 149.16735022828 1_555 1_555 1_555 yes
O(33) C(22) C(24) 178.56869528311 1_555 1_555 1_555 yes
O(33) C(22) C(29) 121.00617193348 1_555 1_555 1_555 yes
O(33) C(22) C(31) 29.859406098796 1_555 1_555 1_555 yes
O(33) C(22) H(21) 64.796811779354 1_555 1_555 1_555 yes
O(33) C(22) H(34) 97.696966958838 1_555 1_555 1_555 yes
O(34) C(22) C(21) 147.89230799403 1_555 1_555 1_555 yes
O(34) C(22) C(23) 28.334159950927 1_555 1_555 1_555 yes
O(34) C(22) C(24) 57.733907511168 1_555 1_555 1_555 yes
O(34) C(22) C(29) 118.15328211178 1_555 1_555 1_555 yes
O(34) C(22) C(31) 90.976751345221 1_555 1_555 1_555 yes
O(34) C(22) H(21) 174.19783175774 1_555 1_555 1_555 yes
O(34) C(22) H(34) 23.144172455903 1_555 1_555 1_555 yes
C(21) C(22) C(23) 119.57955551051 1_555 1_555 1_555 yes
C(21) C(22) C(24) 90.180055220005 1_555 1_555 1_555 yes
C(21) C(22) C(29) 29.757741339051 1_555 1_555 1_555 yes
C(21) C(22) C(31) 121.09936704055 1_555 1_555 1_555 yes
C(21) C(22) H(21) 26.456561879968 1_555 1_555 1_555 yes
C(21) C(22) H(34) 170.88517744746 1_555 1_555 1_555 yes
C(23) C(22) C(24) 29.401974180694 1_555 1_555 1_555 yes
C(23) C(22) C(29) 89.82629583872 1_555 1_555 1_555 yes
C(23) C(22) C(31) 119.30975245342 1_555 1_555 1_555 yes
C(23) C(22) H(21) 146.02860774035 1_555 1_555 1_555 yes
C(23) C(22) H(34) 51.477304121353 1_555 1_555 1_555 yes
C(24) C(22) C(29) 60.424690096047 1_555 1_555 1_555 yes
C(24) C(22) C(31) 148.71059939144 1_555 1_555 1_555 yes
C(24) C(22) H(21) 116.63440005709 1_555 1_555 1_555 yes
C(24) C(22) H(34) 80.873404283111 1_555 1_555 1_555 yes
C(29) C(22) C(31) 150.85695446084 1_555 1_555 1_555 yes
C(29) C(22) H(21) 56.214301968311 1_555 1_555 1_555 yes
C(29) C(22) H(34) 141.27603918178 1_555 1_555 1_555 yes
C(31) C(22) H(21) 94.642852422811 1_555 1_555 1_555 yes
C(31) C(22) H(34) 67.837884267673 1_555 1_555 1_555 yes
H(21) C(22) H(34) 162.37893157199 1_555 1_555 1_555 yes
O(34) C(23) C(21) 151.14067725293 1_555 1_555 1_555 yes
O(34) C(23) C(22) 121.54682228868 1_555 1_555 1_555 yes
O(34) C(23) C(24) 118.47099302082 1_555 1_555 1_555 yes
O(34) C(23) C(30) 148.39868156003 1_555 1_555 1_555 yes
O(34) C(23) H(24) 92.152850133057 1_555 1_555 1_555 yes
O(34) C(23) H(34) 30.580513176881 1_555 1_555 1_555 yes
C(21) C(23) C(22) 29.617911933494 1_555 1_555 1_555 yes
C(21) C(23) C(24) 90.359971413794 1_555 1_555 1_555 yes
C(21) C(23) C(30) 60.428650224772 1_555 1_555 1_555 yes
C(21) C(23) H(24) 116.6787607732 1_555 1_555 1_555 yes
C(21) C(23) H(34) 120.56331687475 1_555 1_555 1_555 yes
C(22) C(23) C(24) 119.97540271822 1_555 1_555 1_555 yes
C(22) C(23) C(30) 90.042811590818 1_555 1_555 1_555 yes
C(22) C(23) H(24) 146.29541310592 1_555 1_555 1_555 yes
C(22) C(23) H(34) 90.968132148859 1_555 1_555 1_555 yes
C(24) C(23) C(30) 29.932636675422 1_555 1_555 1_555 yes
C(24) C(23) H(24) 26.320168010094 1_555 1_555 1_555 yes
C(24) C(23) H(34) 149.03104411379 1_555 1_555 1_555 yes
C(30) C(23) H(24) 56.252798490126 1_555 1_555 1_555 yes
C(30) C(23) H(34) 178.3841401497 1_555 1_555 1_555 yes
H(24) C(23) H(34) 122.72444948462 1_555 1_555 1_555 yes
O(34) C(24) C(22) 61.06412568312 1_555 1_555 1_555 yes
O(34) C(24) C(23) 30.443740209232 1_555 1_555 1_555 yes
O(34) C(24) C(25) 179.33234136555 1_555 1_555 1_555 yes
O(34) C(24) C(29) 120.90422533293 1_555 1_555 1_555 yes
O(34) C(24) C(30) 151.3490908021 1_555 1_555 1_555 yes
O(34) C(24) H(24) 89.121518977954 1_555 1_555 1_555 yes
C(22) C(24) C(23) 30.622625202192 1_555 1_555 1_555 yes
C(22) C(24) C(25) 119.37282307899 1_555 1_555 1_555 yes
C(22) C(24) C(29) 59.845720146043 1_555 1_555 1_555 yes
C(22) C(24) C(30) 90.28813107157 1_555 1_555 1_555 yes
C(22) C(24) H(24) 150.18539287154 1_555 1_555 1_555 yes
C(23) C(24) C(25) 149.99543711785 1_555 1_555 1_555 yes
C(23) C(24) C(29) 90.467965266448 1_555 1_555 1_555 yes
C(23) C(24) C(30) 120.91071021982 1_555 1_555 1_555 yes
C(23) C(24) H(24) 119.5629706073 1_555 1_555 1_555 yes
C(25) C(24) C(29) 59.527686203962 1_555 1_555 1_555 yes
C(25) C(24) C(30) 29.084965597751 1_555 1_555 1_555 yes
C(25) C(24) H(24) 90.441399675491 1_555 1_555 1_555 yes
C(29) C(24) C(30) 30.444898863917 1_555 1_555 1_555 yes
C(29) C(24) H(24) 149.96621896492 1_555 1_555 1_555 yes
C(30) C(24) H(24) 119.52630340517 1_555 1_555 1_555 yes
C(24) C(25) C(26) 149.41991567591 1_555 1_555 1_555 yes
C(24) C(25) C(27) 119.37589248904 1_555 1_555 1_555 yes
C(24) C(25) C(29) 59.693307639025 1_555 1_555 1_555 yes
C(24) C(25) C(30) 28.919135154644 1_555 1_555 1_555 yes
C(24) C(25) H(25) 90.970040908859 1_555 1_555 1_555 yes
C(24) C(25) H(26) 175.84476910066 1_555 1_555 1_555 yes
C(26) C(25) C(27) 30.047240813822 1_555 1_555 1_555 yes
C(26) C(25) C(29) 89.73418294699 1_555 1_555 1_555 yes
C(26) C(25) C(30) 120.51030597095 1_555 1_555 1_555 yes
C(26) C(25) H(25) 119.60580489503 1_555 1_555 1_555 yes
C(26) C(25) H(26) 26.457103179677 1_555 1_555 1_555 yes
C(27) C(25) C(29) 59.686983657248 1_555 1_555 1_555 yes
C(27) C(25) C(30) 90.463067659618 1_555 1_555 1_555 yes
C(27) C(25) H(25) 149.65300366776 1_555 1_555 1_555 yes
C(27) C(25) H(26) 56.504340572162 1_555 1_555 1_555 yes
C(29) C(25) C(30) 30.776321955466 1_555 1_555 1_555 yes
C(29) C(25) H(25) 150.6595930168 1_555 1_555 1_555 yes
C(29) C(25) H(26) 116.19121418306 1_555 1_555 1_555 yes
C(30) C(25) H(25) 119.88387524157 1_555 1_555 1_555 yes
C(30) C(25) H(26) 146.96740819041 1_555 1_555 1_555 yes
H(25) C(25) H(26) 93.148706223166 1_555 1_555 1_555 yes
C(25) C(26) C(27) 120.87359425047 1_555 1_555 1_555 yes
C(25) C(26) C(28) 91.290794647895 1_555 1_555 1_555 yes
C(25) C(26) C(30) 30.282907583947 1_555 1_555 1_555 yes
C(25) C(26) H(25) 25.954042561423 1_555 1_555 1_555 yes
C(25) C(26) H(26) 119.6403004101 1_555 1_555 1_555 yes
C(25) C(26) H(27) 146.16543703327 1_555 1_555 1_555 yes
C(27) C(26) C(28) 29.582873298752 1_555 1_555 1_555 yes
C(27) C(26) C(30) 90.590689177366 1_555 1_555 1_555 yes
C(27) C(26) H(25) 146.82760331621 1_555 1_555 1_555 yes
C(27) C(26) H(26) 119.48609858098 1_555 1_555 1_555 yes
C(27) C(26) H(27) 25.291856113944 1_555 1_555 1_555 yes
C(28) C(26) C(30) 61.007932923554 1_555 1_555 1_555 yes
C(28) C(26) H(25) 117.24474756348 1_555 1_555 1_555 yes
C(28) C(26) H(26) 149.06873711461 1_555 1_555 1_555 yes
C(28) C(26) H(27) 54.874709951625 1_555 1_555 1_555 yes
C(30) C(26) H(25) 56.236944585285 1_555 1_555 1_555 yes
C(30) C(26) H(26) 149.92320680146 1_555 1_555 1_555 yes
C(30) C(26) H(27) 115.88252978927 1_555 1_555 1_555 yes
H(25) C(26) H(26) 93.68626227775 1_555 1_555 1_555 yes
H(25) C(26) H(27) 172.11945741243 1_555 1_555 1_555 yes
H(26) C(26) H(27) 94.194266751369 1_555 1_555 1_555 yes
C(25) C(27) C(26) 29.079167036818 1_555 1_555 1_555 yes
C(25) C(27) C(28) 90.78310159573 1_555 1_555 1_555 yes
C(25) C(27) C(29) 60.565201799438 1_555 1_555 1_555 yes
C(25) C(27) H(26) 55.113477909022 1_555 1_555 1_555 yes
C(25) C(27) H(27) 149.10202116021 1_555 1_555 1_555 yes
C(25) C(27) H(28) 116.66942346943 1_555 1_555 1_555 yes
C(26) C(27) C(28) 119.8621953379 1_555 1_555 1_555 yes
C(26) C(27) C(29) 89.644328174137 1_555 1_555 1_555 yes
C(26) C(27) H(26) 26.034314188057 1_555 1_555 1_555 yes
C(26) C(27) H(27) 120.02287071147 1_555 1_555 1_555 yes
C(26) C(27) H(28) 145.74838109243 1_555 1_555 1_555 yes
C(28) C(27) C(29) 30.217904424223 1_555 1_555 1_555 yes
C(28) C(27) H(26) 145.8963188996 1_555 1_555 1_555 yes
C(28) C(27) H(27) 120.11487264514 1_555 1_555 1_555 yes
C(28) C(27) H(28) 25.88637380057 1_555 1_555 1_555 yes
C(29) C(27) H(26) 115.67857097908 1_555 1_555 1_555 yes
C(29) C(27) H(27) 150.3327768089 1_555 1_555 1_555 yes
C(29) C(27) H(28) 56.10426341423 1_555 1_555 1_555 yes
H(26) C(27) H(27) 93.988581332023 1_555 1_555 1_555 yes
H(26) C(27) H(28) 171.78116815197 1_555 1_555 1_555 yes
H(27) C(27) H(28) 94.228523226532 1_555 1_555 1_555 yes
C(21) C(28) C(26) 119.20705212433 1_555 1_555 1_555 yes
C(21) C(28) C(27) 149.76079885944 1_555 1_555 1_555 yes
C(21) C(28) C(29) 29.197804073102 1_555 1_555 1_555 yes
C(21) C(28) C(30) 59.488252329175 1_555 1_555 1_555 yes
C(21) C(28) H(27) 175.47885022716 1_555 1_555 1_555 yes
C(21) C(28) H(28) 90.509186274218 1_555 1_555 1_555 yes
C(26) C(28) C(27) 30.554933464457 1_555 1_555 1_555 yes
C(26) C(28) C(29) 90.010726416205 1_555 1_555 1_555 yes
C(26) C(28) C(30) 59.719158084423 1_555 1_555 1_555 yes
C(26) C(28) H(27) 56.281335070057 1_555 1_555 1_555 yes
C(26) C(28) H(28) 150.28374204226 1_555 1_555 1_555 yes
C(27) C(28) C(29) 120.56562251338 1_555 1_555 1_555 yes
C(27) C(28) C(30) 90.273972560563 1_555 1_555 1_555 yes
C(27) C(28) H(27) 25.726421664089 1_555 1_555 1_555 yes
C(27) C(28) H(28) 119.72905751998 1_555 1_555 1_555 yes
C(29) C(28) C(30) 30.29169225066 1_555 1_555 1_555 yes
C(29) C(28) H(27) 146.29204397803 1_555 1_555 1_555 yes
C(29) C(28) H(28) 119.70527600601 1_555 1_555 1_555 yes
C(30) C(28) H(27) 116.00037949855 1_555 1_555 1_555 yes
C(30) C(28) H(28) 149.99696324998 1_555 1_555 1_555 yes
H(27) C(28) H(28) 94.00266018472 1_555 1_555 1_555 yes
C(21) C(29) C(22) 28.983930511058 1_555 1_555 1_555 yes
C(21) C(29) C(24) 88.711218073874 1_555 1_555 1_555 yes
C(21) C(29) C(25) 149.49005978265 1_555 1_555 1_555 yes
C(21) C(29) C(27) 150.7546771001 1_555 1_555 1_555 yes
C(21) C(29) C(28) 121.54088462051 1_555 1_555 1_555 yes
C(21) C(29) C(30) 118.84889760359 1_555 1_555 1_555 yes
C(21) C(29) H(21) 26.067977629642 1_555 1_555 1_555 yes
C(21) C(29) H(28) 96.143221029531 1_555 1_555 1_555 yes
C(22) C(29) C(24) 59.729591859015 1_555 1_555 1_555 yes
C(22) C(29) C(25) 120.50800341635 1_555 1_555 1_555 yes
C(22) C(29) C(27) 179.50778428396 1_555 1_555 1_555 yes
C(22) C(29) C(28) 150.52433173149 1_555 1_555 1_555 yes
C(22) C(29) C(30) 89.865698472995 1_555 1_555 1_555 yes
C(22) C(29) H(21) 55.051906919808 1_555 1_555 1_555 yes
C(22) C(29) H(28) 125.12714456862 1_555 1_555 1_555 yes
C(24) C(29) C(25) 60.779008258118 1_555 1_555 1_555 yes
C(24) C(29) C(27) 120.52232380721 1_555 1_555 1_555 yes
C(24) C(29) C(28) 149.73477970119 1_555 1_555 1_555 yes
C(24) C(29) C(30) 30.138568952793 1_555 1_555 1_555 yes
C(24) C(29) H(21) 114.77707120859 1_555 1_555 1_555 yes
C(24) C(29) H(28) 175.10254316569 1_555 1_555 1_555 yes
C(25) C(29) C(27) 59.747816644419 1_555 1_555 1_555 yes
C(25) C(29) C(28) 88.964287355849 1_555 1_555 1_555 yes
C(25) C(29) C(30) 30.642523838599 1_555 1_555 1_555 yes
C(25) C(29) H(21) 175.53814960745 1_555 1_555 1_555 yes
C(25) C(29) H(28) 114.36338864385 1_555 1_555 1_555 yes
C(27) C(29) C(28) 29.216475163507 1_555 1_555 1_555 yes
C(27) C(29) C(30) 90.390103318848 1_555 1_555 1_555 yes
C(27) C(29) H(21) 124.68828423613 1_555 1_555 1_555 yes
C(27) C(29) H(28) 54.615611892795 1_555 1_555 1_555 yes
C(28) C(29) C(30) 119.60653715131 1_555 1_555 1_555 yes
C(28) C(29) H(21) 95.473086304092 1_555 1_555 1_555 yes
C(28) C(29) H(28) 25.399151089758 1_555 1_555 1_555 yes
C(30) C(29) H(21) 144.91559759924 1_555 1_555 1_555 yes
C(30) C(29) H(28) 145.00568452522 1_555 1_555 1_555 yes
H(21) C(29) H(28) 70.075258016483 1_555 1_555 1_555 yes
C(21) C(30) C(23) 59.816434187705 1_555 1_555 1_555 yes
C(21) C(30) C(24) 88.971812649948 1_555 1_555 1_555 yes
C(21) C(30) C(25) 149.02543169554 1_555 1_555 1_555 yes
C(21) C(30) C(26) 119.81873180819 1_555 1_555 1_555 yes
C(21) C(30) C(28) 60.546183368978 1_555 1_555 1_555 yes
C(21) C(30) C(29) 30.44561422953 1_555 1_555 1_555 yes
C(21) C(30) H(24) 114.91514757635 1_555 1_555 1_555 yes
C(21) C(30) H(25) 174.33196132407 1_555 1_555 1_555 yes
C(23) C(30) C(24) 29.15665520586 1_555 1_555 1_555 yes
C(23) C(30) C(25) 151.15231145426 1_555 1_555 1_555 yes
C(23) C(30) C(26) 179.25838524916 1_555 1_555 1_555 yes
C(23) C(30) C(28) 120.36049439066 1_555 1_555 1_555 yes
C(23) C(30) C(29) 90.261981635547 1_555 1_555 1_555 yes
C(23) C(30) H(24) 55.101309551032 1_555 1_555 1_555 yes
C(23) C(30) H(25) 125.84967842167 1_555 1_555 1_555 yes
C(24) C(30) C(25) 121.99590134871 1_555 1_555 1_555 yes
C(24) C(30) C(26) 151.19270015395 1_555 1_555 1_555 yes
C(24) C(30) C(28) 149.50804218004 1_555 1_555 1_555 yes
C(24) C(30) C(29) 119.4165342844 1_555 1_555 1_555 yes
C(24) C(30) H(24) 25.944660392078 1_555 1_555 1_555 yes
C(24) C(30) H(25) 96.693614476911 1_555 1_555 1_555 yes
C(25) C(30) C(26) 29.206788546208 1_555 1_555 1_555 yes
C(25) C(30) C(28) 88.479656023312 1_555 1_555 1_555 yes
C(25) C(30) C(29) 118.58115630704 1_555 1_555 1_555 yes
C(25) C(30) H(24) 96.051295530675 1_555 1_555 1_555 yes
C(25) C(30) H(25) 25.306901011056 1_555 1_555 1_555 yes
C(26) C(30) C(28) 59.272911093129 1_555 1_555 1_555 yes
C(26) C(30) C(29) 89.374561134 1_555 1_555 1_555 yes
C(26) C(30) H(24) 125.25183819603 1_555 1_555 1_555 yes
C(26) C(30) H(25) 54.513684162038 1_555 1_555 1_555 yes
C(28) C(30) C(29) 30.101772699134 1_555 1_555 1_555 yes
C(28) C(30) H(24) 175.35975604999 1_555 1_555 1_555 yes
C(28) C(30) H(25) 113.78647372804 1_555 1_555 1_555 yes
C(29) C(30) H(24) 145.35740227565 1_555 1_555 1_555 yes
C(29) C(30) H(25) 143.88763231377 1_555 1_555 1_555 yes
H(24) C(30) H(25) 70.749560383672 1_555 1_555 1_555 yes
O(32) C(31) O(33) 122.08856232738 1_555 1_555 1_555 yes
O(32) C(31) C(21) 150.04510104473 1_555 1_555 1_555 yes
O(32) C(31) C(22) 121.7210791356 1_555 1_555 1_555 yes
O(32) C(31) H(33) 90.254271923972 1_555 1_555 1_555 yes
O(32) C(31) H(34) 46.962190275602 1_555 1_555 1_555 yes
O(33) C(31) C(21) 87.844974847022 1_555 1_555 1_555 yes
O(33) C(31) C(22) 116.1892241367 1_555 1_555 1_555 yes
O(33) C(31) H(33) 31.83530051501 1_555 1_555 1_555 yes
O(33) C(31) H(34) 169.04862832017 1_555 1_555 1_555 yes
C(21) C(31) C(22) 28.355313748581 1_555 1_555 1_555 yes
C(21) C(31) H(33) 119.66478860144 1_555 1_555 1_555 yes
C(21) C(31) H(34) 103.0977690061 1_555 1_555 1_555 yes
C(22) C(31) H(33) 148.01833290918 1_555 1_555 1_555 yes
C(22) C(31) H(34) 74.758983602462 1_555 1_555 1_555 yes
H(33) C(31) H(34) 137.21370663981 1_555 1_555 1_555 yes
O(13) C(6) N(1) 121.60983989943 1_555 1_555 1_555 yes
O(13) C(6) C(5) 126.70898814052 1_555 1_555 1_555 yes
O(13) C(6) C(4) 154.87673915943 1_555 1_555 1_555 yes
O(13) C(6) C(10) 89.373214646348 1_555 1_555 1_555 yes
N(1) C(6) C(5) 111.68089955229 1_555 1_555 1_555 yes
N(1) C(6) C(4) 83.511665765519 1_555 1_555 1_555 yes
N(1) C(6) C(10) 32.263146588349 1_555 1_555 1_555 yes
C(5) C(6) C(4) 28.173453411003 1_555 1_555 1_555 yes
C(5) C(6) C(10) 143.9014809902 1_555 1_555 1_555 yes
C(4) C(6) C(10) 115.73149146115 1_555 1_555 1_555 yes
O(11) C(2) N(1) 121.28988147615 1_555 1_555 1_555 yes
O(11) C(2) N(3) 121.51986101342 1_555 1_555 1_555 yes
O(11) C(2) C(4) 151.529245909 1_555 1_555 1_555 yes
O(11) C(2) C(10) 88.773884563613 1_555 1_555 1_555 yes
O(11) C(2) C(12) 90.899591740245 1_555 1_555 1_555 yes
N(1) C(2) N(3) 117.19025815467 1_555 1_555 1_555 yes
N(1) C(2) C(4) 87.050251793834 1_555 1_555 1_555 yes
N(1) C(2) C(10) 32.658677938317 1_555 1_555 1_555 yes
N(1) C(2) C(12) 147.78136439204 1_555 1_555 1_555 yes
N(3) C(2) C(4) 30.266681480033 1_555 1_555 1_555 yes
N(3) C(2) C(10) 149.55672866139 1_555 1_555 1_555 yes
N(3) C(2) C(12) 30.651645596285 1_555 1_555 1_555 yes
C(4) C(2) C(10) 119.65800455183 1_555 1_555 1_555 yes
C(4) C(2) C(12) 60.897727385358 1_555 1_555 1_555 yes
C(10) C(2) C(12) 175.334626113 1_555 1_555 1_555 yes
N(9) C(8) N(7) 112.9938389265 1_555 1_555 1_555 yes
N(9) C(8) C(5) 75.517851374588 1_555 1_555 1_555 yes
N(9) C(8) C(4) 38.266801028643 1_555 1_555 1_555 yes
N(9) C(8) H(8) 123.53773057563 1_555 1_555 1_555 yes
N(7) C(8) C(5) 37.476773858906 1_555 1_555 1_555 yes
N(7) C(8) C(4) 74.727302978923 1_555 1_555 1_555 yes
N(7) C(8) H(8) 123.46834098046 1_555 1_555 1_555 yes
C(5) C(8) C(4) 37.251054266863 1_555 1_555 1_555 yes
C(5) C(8) H(8) 160.94168759892 1_555 1_555 1_555 yes
C(4) C(8) H(8) 161.80291489214 1_555 1_555 1_555 yes
O(13) C(5) N(1) 58.392608639788 1_555 1_555 1_555 yes
O(13) C(5) N(3) 118.37607487884 1_555 1_555 1_555 yes
O(13) C(5) N(9) 178.33493778929 1_555 1_555 1_555 yes
O(13) C(5) N(7) 107.4826481652 1_555 1_555 1_555 yes
O(13) C(5) C(6) 24.515647420301 1_555 1_555 1_555 yes
O(13) C(5) C(8) 143.64593915308 1_555 1_555 1_555 yes
O(13) C(5) C(4) 147.0640705989 1_555 1_555 1_555 yes
N(1) C(5) N(3) 59.98454795363 1_555 1_555 1_555 yes
N(1) C(5) N(9) 122.74733415355 1_555 1_555 1_555 yes
N(1) C(5) N(7) 165.86777909875 1_555 1_555 1_555 yes
N(1) C(5) C(6) 33.877047097517 1_555 1_555 1_555 yes
N(1) C(5) C(8) 157.91494269004 1_555 1_555 1_555 yes
N(1) C(5) C(4) 88.679981476533 1_555 1_555 1_555 yes
N(3) C(5) N(9) 62.786420309583 1_555 1_555 1_555 yes
N(3) C(5) N(7) 134.14111141917 1_555 1_555 1_555 yes
N(3) C(5) C(6) 93.861235542991 1_555 1_555 1_555 yes
N(3) C(5) C(8) 97.966033421333 1_555 1_555 1_555 yes
N(3) C(5) C(4) 28.717113315244 1_555 1_555 1_555 yes
N(9) C(5) N(7) 71.362822054802 1_555 1_555 1_555 yes
N(9) C(5) C(6) 156.60035944074 1_555 1_555 1_555 yes
N(9) C(5) C(8) 35.181561858298 1_555 1_555 1_555 yes
N(9) C(5) C(4) 34.072792347721 1_555 1_555 1_555 yes
N(7) C(5) C(6) 131.99643921107 1_555 1_555 1_555 yes
N(7) C(5) C(8) 36.18170125169 1_555 1_555 1_555 yes
N(7) C(5) C(4) 105.43526366385 1_555 1_555 1_555 yes
C(6) C(5) C(8) 168.11483284454 1_555 1_555 1_555 yes
C(6) C(5) C(4) 122.55253759848 1_555 1_555 1_555 yes
C(8) C(5) C(4) 69.254350221178 1_555 1_555 1_555 yes
N(3) C(4) N(9) 126.33794571403 1_555 1_555 1_555 yes
N(3) C(4) N(7) 159.70639664163 1_555 1_555 1_555 yes
N(3) C(4) C(6) 93.10800219961 1_555 1_555 1_555 yes
N(3) C(4) C(2) 30.610031935181 1_555 1_555 1_555 yes
N(3) C(4) C(8) 164.11424556128 1_555 1_555 1_555 yes
N(3) C(4) C(5) 122.35570888958 1_555 1_555 1_555 yes
N(3) C(4) C(12) 30.865128408116 1_555 1_555 1_555 yes
N(9) C(4) N(7) 73.918951422798 1_555 1_555 1_555 yes
N(9) C(4) C(6) 140.55405574395 1_555 1_555 1_555 yes
N(9) C(4) C(2) 156.90293702977 1_555 1_555 1_555 yes
N(9) C(4) C(8) 37.80050704061 1_555 1_555 1_555 yes
N(9) C(4) C(5) 111.29509826652 1_555 1_555 1_555 yes
N(9) C(4) C(12) 95.474165763472 1_555 1_555 1_555 yes
N(7) C(4) C(6) 66.645858764429 1_555 1_555 1_555 yes
N(7) C(4) C(2) 129.10134489153 1_555 1_555 1_555 yes
N(7) C(4) C(8) 36.11859795318 1_555 1_555 1_555 yes
N(7) C(4) C(5) 37.376509096769 1_555 1_555 1_555 yes
N(7) C(4) C(12) 169.26486715435 1_555 1_555 1_555 yes
C(6) C(4) C(2) 62.522481636053 1_555 1_555 1_555 yes
C(6) C(4) C(8) 102.75880820304 1_555 1_555 1_555 yes
C(6) C(4) C(5) 29.274011091622 1_555 1_555 1_555 yes
C(6) C(4) C(12) 123.97107779013 1_555 1_555 1_555 yes
C(2) C(4) C(8) 165.15675174558 1_555 1_555 1_555 yes
C(2) C(4) C(5) 91.748666324348 1_555 1_555 1_555 yes
C(2) C(4) C(12) 61.454368505289 1_555 1_555 1_555 yes
C(8) C(4) C(5) 73.494597613063 1_555 1_555 1_555 yes
C(8) C(4) C(12) 133.25701453481 1_555 1_555 1_555 yes
C(5) C(4) C(12) 153.18930673472 1_555 1_555 1_555 yes
N(1) C(10) C(6) 30.786262324178 1_555 1_555 1_555 yes
N(1) C(10) C(2) 31.01353580361 1_555 1_555 1_555 yes
N(1) C(10) H(10A) 109.69303782339 1_555 1_555 1_555 yes
N(1) C(10) H(10B) 109.44480227156 1_555 1_555 1_555 yes
N(1) C(10) H(10C) 109.52844193726 1_555 1_555 1_555 yes
C(6) C(10) C(2) 61.792037970607 1_555 1_555 1_555 yes
C(6) C(10) H(10A) 107.57248984115 1_555 1_555 1_555 yes
C(6) C(10) H(10B) 82.070418517895 1_555 1_555 1_555 yes
C(6) C(10) H(10C) 134.23790763399 1_555 1_555 1_555 yes
C(2) C(10) H(10A) 105.17241976558 1_555 1_555 1_555 yes
C(2) C(10) H(10B) 135.96081440975 1_555 1_555 1_555 yes
C(2) C(10) H(10C) 83.174302249954 1_555 1_555 1_555 yes
H(10A) C(10) H(10B) 109.39728661126 1_555 1_555 1_555 yes
H(10A) C(10) H(10C) 109.50523296231 1_555 1_555 1_555 yes
H(10B) C(10) H(10C) 109.25755550997 1_555 1_555 1_555 yes
N(3) C(12) C(2) 28.895942324952 1_555 1_555 1_555 yes
N(3) C(12) C(4) 28.771731960957 1_555 1_555 1_555 yes
N(3) C(12) H(12A) 109.57486966118 1_555 1_555 1_555 yes
N(3) C(12) H(12B) 109.50147325975 1_555 1_555 1_555 yes
N(3) C(12) H(12C) 109.59576222583 1_555 1_555 1_555 yes
C(2) C(12) C(4) 57.647906210458 1_555 1_555 1_555 yes
C(2) C(12) H(12A) 122.05796276634 1_555 1_555 1_555 yes
C(2) C(12) H(12B) 80.614323262017 1_555 1_555 1_555 yes
C(2) C(12) H(12C) 120.73238195882 1_555 1_555 1_555 yes
C(4) C(12) H(12A) 92.182801702804 1_555 1_555 1_555 yes
C(4) C(12) H(12B) 138.16101647586 1_555 1_555 1_555 yes
C(4) C(12) H(12C) 95.603298048927 1_555 1_555 1_555 yes
H(12A) C(12) H(12B) 109.36996994672 1_555 1_555 1_555 yes
H(12A) C(12) H(12C) 109.3881349968 1_555 1_555 1_555 yes
H(12B) C(12) H(12C) 109.39668654065 1_555 1_555 1_555 yes
N(7) C(14) H(14A) 109.46312645645 1_555 1_555 1_555 yes
N(7) C(14) H(14B) 109.53613344694 1_555 1_555 1_555 yes
N(7) C(14) H(14C) 109.50510625161 1_555 1_555 1_555 yes
H(14A) C(14) H(14B) 109.43823096583 1_555 1_555 1_555 yes
H(14A) C(14) H(14C) 109.42924728028 1_555 1_555 1_555 yes
H(14B) C(14) H(14C) 109.45541493317 1_555 1_555 1_555 yes
O(33) H(21) C(21) 96.382409637425 1_555 1_555 1_555 yes
O(33) H(21) C(22) 62.219293799903 1_555 1_555 1_555 yes
O(33) H(21) C(29) 130.94693849439 1_555 1_555 1_555 yes
O(33) H(21) H(28) 174.43012419126 1_555 1_555 1_555 yes
C(21) H(21) C(22) 34.166029825579 1_555 1_555 1_555 yes
C(21) H(21) C(29) 34.567764933789 1_555 1_555 1_555 yes
C(21) H(21) H(28) 89.136100886414 1_555 1_555 1_555 yes
C(22) H(21) C(29) 68.733793212986 1_555 1_555 1_555 yes
C(22) H(21) H(28) 123.30212579048 1_555 1_555 1_555 yes
C(29) H(21) H(28) 54.568352216879 1_555 1_555 1_555 yes
C(23) H(24) C(24) 34.116863483711 1_464 1_555 1_555 yes
C(23) H(24) C(30) 68.645894059946 1_464 1_555 1_555 yes
C(23) H(24) H(14A) 78.792461948926 1_464 1_555 1_555 yes
C(24) H(24) C(30) 34.529038303852 1_464 1_555 1_555 yes
C(24) H(24) H(14A) 88.372556207863 1_464 1_555 1_555 yes
C(30) H(24) H(14A) 98.612023327403 1_464 1_555 1_555 yes
C(25) H(25) C(26) 34.440154644648 1_555 1_555 1_555 yes
C(25) H(25) C(30) 34.809225848479 1_555 1_555 1_555 yes
C(25) H(25) H(26) 61.084188031051 1_555 1_555 1_555 yes
C(26) H(25) C(30) 69.249373353782 1_555 1_555 1_555 yes
C(26) H(25) H(26) 26.644035940183 1_555 1_555 1_555 yes
C(30) H(25) H(26) 95.893409278284 1_555 1_555 1_555 yes
C(25) H(26) C(26) 33.902598511325 1_464 1_555 1_555 yes
C(25) H(26) C(27) 68.382183619921 1_464 1_555 1_555 yes
C(25) H(26) H(25) 25.767107846888 1_464 1_555 1_555 yes
C(25) H(26) H(27) 93.60590179561 1_464 1_555 1_555 yes
C(25) H(26) H(14B) 158.22916127712 1_464 1_555 1_555 yes
C(25) H(26) H(34) 87.852242340106 1_464 1_555 1_555 yes
C(26) H(26) C(27) 34.479589332068 1_464 1_555 1_555 yes
C(26) H(26) H(25) 59.669703883172 1_464 1_555 1_555 yes
C(26) H(26) H(27) 59.7033032866 1_464 1_555 1_555 yes
C(26) H(26) H(14B) 124.42477965224 1_464 1_555 1_555 yes
C(26) H(26) H(34) 119.63208217032 1_464 1_555 1_555 yes
C(27) H(26) H(25) 94.149280863409 1_464 1_555 1_555 yes
C(27) H(26) H(27) 25.223727661968 1_464 1_555 1_555 yes
C(27) H(26) H(14B) 89.981163599619 1_464 1_555 1_555 yes
C(27) H(26) H(34) 149.53975876605 1_464 1_555 1_555 yes
H(25) H(26) H(27) 119.37300507737 1_464 1_555 1_555 yes
H(25) H(26) H(14B) 175.17446728933 1_464 1_555 1_555 yes
H(25) H(26) H(34) 63.678273112515 1_464 1_555 1_555 yes
H(27) H(26) H(14B) 64.783656745178 1_464 1_555 1_555 yes
H(27) H(26) H(34) 160.50518664436 1_464 1_555 1_555 yes
H(14B) H(26) H(34) 111.55816986366 1_464 1_555 1_555 yes
C(26) H(27) C(27) 34.685275275696 1_555 1_555 1_555 yes
C(26) H(27) C(28) 68.843957079423 1_555 1_555 1_555 yes
C(26) H(27) H(26) 26.102432063136 1_555 1_555 1_555 yes
C(26) H(27) H(28) 94.654054591759 1_555 1_555 1_555 yes
C(27) H(27) C(28) 34.158707791871 1_555 1_555 1_555 yes
C(27) H(27) H(26) 60.787693107114 1_555 1_555 1_555 yes
C(27) H(27) H(28) 59.968853154419 1_555 1_555 1_555 yes
C(28) H(27) H(26) 94.946326962876 1_555 1_555 1_555 yes
C(28) H(27) H(28) 25.810159139465 1_555 1_555 1_555 yes
H(26) H(27) H(28) 120.75632750698 1_555 1_555 1_555 yes
O(11) H(28) C(27) 163.75596549482 1_677 1_555 1_555 yes
O(11) H(28) C(28) 148.60969798313 1_677 1_555 1_555 yes
O(11) H(28) C(29) 116.19546156802 1_677 1_555 1_555 yes
O(11) H(28) H(21) 62.7279796742 1_677 1_555 1_555 yes
O(11) H(28) H(27) 144.78074830847 1_677 1_555 1_555 yes
O(11) H(28) H(10C) 60.807293794262 1_677 1_555 1_555 yes
C(27) H(28) C(28) 34.384570780555 1_677 1_555 1_555 yes
C(27) H(28) C(29) 69.28012679408 1_677 1_555 1_555 yes
C(27) H(28) H(21) 124.63392453992 1_677 1_555 1_555 yes
C(27) H(28) H(27) 25.802625720154 1_677 1_555 1_555 yes
C(27) H(28) H(10C) 104.5305937597 1_677 1_555 1_555 yes
C(28) H(28) C(29) 34.895575005337 1_677 1_555 1_555 yes
C(28) H(28) H(21) 90.250429974052 1_677 1_555 1_555 yes
C(28) H(28) H(27) 60.18718277692 1_677 1_555 1_555 yes
C(28) H(28) H(10C) 127.41081964367 1_677 1_555 1_555 yes
C(29) H(28) H(21) 55.356391867742 1_677 1_555 1_555 yes
C(29) H(28) H(27) 95.082750111433 1_677 1_555 1_555 yes
C(29) H(28) H(10C) 138.81088032433 1_677 1_555 1_555 yes
H(21) H(28) H(27) 150.43434772508 1_677 1_555 1_555 yes
H(21) H(28) H(10C) 115.84698425482 1_677 1_555 1_555 yes
H(27) H(28) H(10C) 85.230415581492 1_677 1_555 1_555 yes
O(32) H(8) N(9) 87.416739992795 1_555 1_555 1_555 yes
O(32) H(8) N(7) 151.08501209445 1_555 1_555 1_555 yes
O(32) H(8) C(8) 119.24448122945 1_555 1_555 1_555 yes
N(9) H(8) N(7) 63.689916099491 1_555 1_555 1_555 yes
N(9) H(8) C(8) 31.833966197926 1_555 1_555 1_555 yes
N(7) H(8) C(8) 31.85598843474 1_555 1_555 1_555 yes
N(1) H(10A) C(10) 41.369587455688 1_555 1_555 1_555 yes
N(1) H(10A) H(10B) 64.945951452236 1_555 1_555 1_555 yes
N(1) H(10A) H(10C) 64.944082676805 1_555 1_555 1_555 yes
C(10) H(10A) H(10B) 35.113771952227 1_555 1_555 1_555 yes
C(10) H(10A) H(10C) 35.032152909314 1_555 1_555 1_555 yes
H(10B) H(10A) H(10C) 59.592429564347 1_555 1_555 1_555 yes
O(13) H(10B) N(1) 62.002216306712 1_555 1_555 1_555 yes
O(13) H(10B) C(10) 98.131524678403 1_555 1_555 1_555 yes
O(13) H(10B) H(10A) 97.214218767187 1_555 1_555 1_555 yes
O(13) H(10B) H(10B) 76.816452113479 1_555 1_555 1_555 yes
O(13) H(10B) H(10C) 127.35352082253 1_555 1_555 1_555 yes
N(1) H(10B) C(10) 41.702709141288 1_555 1_555 1_555 yes
N(1) H(10B) H(10A) 65.570484422803 1_555 1_555 1_555 yes
N(1) H(10B) H(10B) 116.57897719542 1_555 1_555 1_555 yes
N(1) H(10B) H(10C) 65.352389494958 1_555 1_555 1_555 yes
C(10) H(10B) H(10A) 35.488943537623 1_555 1_555 1_555 yes
C(10) H(10B) H(10B) 109.8760191626 1_555 1_555 1_555 yes
C(10) H(10B) H(10C) 35.343073263198 1_555 1_555 1_555 yes
H(10A) H(10B) H(10B) 75.117509048578 1_555 1_555 1_555 yes
H(10A) H(10B) H(10C) 60.20275595048 1_555 1_555 1_555 yes
H(10B) H(10B) H(10C) 129.91897485344 1_555 1_555 1_555 yes
O(11) H(10C) N(1) 61.021258330659 1_555 1_555 1_555 yes
O(11) H(10C) C(10) 94.785370158574 1_555 1_555 1_555 yes
O(11) H(10C) H(28) 61.589533969571 1_555 1_555 1_555 yes
O(11) H(10C) H(10A) 91.545754991245 1_555 1_555 1_555 yes
O(11) H(10C) H(10B) 126.01473785014 1_555 1_555 1_555 yes
N(1) H(10C) C(10) 41.67798513821 1_555 1_555 1_555 yes
N(1) H(10C) H(28) 109.04714585519 1_555 1_555 1_555 yes
N(1) H(10C) H(10A) 65.572606195663 1_555 1_555 1_555 yes
N(1) H(10C) H(10B) 65.356394208138 1_555 1_555 1_555 yes
C(10) H(10C) H(28) 110.66383648764 1_555 1_555 1_555 yes
C(10) H(10C) H(10A) 35.462616229486 1_555 1_555 1_555 yes
C(10) H(10C) H(10B) 35.399373327937 1_555 1_555 1_555 yes
H(28) H(10C) H(10A) 78.088371974452 1_555 1_555 1_555 yes
H(28) H(10C) H(10B) 136.71941275278 1_555 1_555 1_555 yes
H(10A) H(10C) H(10B) 60.204816586278 1_555 1_555 1_555 yes
N(3) H(12A) C(12) 41.868202062779 1_555 1_555 1_555 yes
N(3) H(12A) H(12B) 65.800339740988 1_555 1_555 1_555 yes
N(3) H(12A) H(12C) 65.640391572747 1_555 1_555 1_555 yes
C(12) H(12A) H(12B) 35.689206071353 1_555 1_555 1_555 yes
C(12) H(12A) H(12C) 35.422178054023 1_555 1_555 1_555 yes
H(12B) H(12A) H(12C) 60.4070007306 1_555 1_555 1_555 yes
O(11) H(12B) N(3) 62.145891700271 1_555 1_555 1_555 yes
O(11) H(12B) C(12) 103.70060964923 1_555 1_555 1_555 yes
O(11) H(12B) H(12A) 118.32019577002 1_555 1_555 1_555 yes
O(11) H(12B) H(12C) 118.20124577617 1_555 1_555 1_555 yes
N(3) H(12B) C(12) 41.554876394764 1_555 1_555 1_555 yes
N(3) H(12B) H(12A) 64.976110280732 1_555 1_555 1_555 yes
N(3) H(12B) H(12C) 65.071113860532 1_555 1_555 1_555 yes
C(12) H(12B) H(12A) 34.940826083035 1_555 1_555 1_555 yes
C(12) H(12B) H(12C) 35.043868589587 1_555 1_555 1_555 yes
H(12A) H(12B) H(12C) 59.486466237184 1_555 1_555 1_555 yes
N(3) H(12C) C(12) 41.744004496307 1_555 1_555 1_555 yes
N(3) H(12C) H(12A) 65.352014783166 1_555 1_555 1_555 yes
N(3) H(12C) H(12B) 65.607199343387 1_555 1_555 1_555 yes
C(12) H(12C) H(12A) 35.189689050281 1_555 1_555 1_555 yes
C(12) H(12C) H(12B) 35.559446970866 1_555 1_555 1_555 yes
H(12A) H(12C) H(12B) 60.10653513332 1_555 1_555 1_555 yes
N(7) H(14A) C(14) 41.453984773787 1_555 1_555 1_555 yes
N(7) H(14A) H(24) 137.17863417614 1_555 1_555 1_555 yes
N(7) H(14A) H(14B) 65.05273821496 1_555 1_555 1_555 yes
N(7) H(14A) H(14C) 65.113377104854 1_555 1_555 1_555 yes
C(14) H(14A) H(24) 177.70769167461 1_555 1_555 1_555 yes
C(14) H(14A) H(14B) 35.162371999288 1_555 1_555 1_555 yes
C(14) H(14A) H(14C) 35.261063607107 1_555 1_555 1_555 yes
H(24) H(14A) H(14B) 143.83983329189 1_555 1_555 1_555 yes
H(24) H(14A) H(14C) 147.01972213894 1_555 1_555 1_555 yes
H(14B) H(14A) H(14C) 59.892304380638 1_555 1_555 1_555 yes
N(7) H(14B) C(14) 41.5232976613 1_555 1_555 1_555 yes
N(7) H(14B) H(26) 150.2714211355 1_555 1_555 1_555 yes
N(7) H(14B) H(14A) 65.277949836327 1_555 1_555 1_555 yes
N(7) H(14B) H(14C) 65.275103341888 1_555 1_555 1_555 yes
C(14) H(14B) H(26) 108.85310675896 1_555 1_555 1_555 yes
C(14) H(14B) H(14A) 35.399399135985 1_555 1_555 1_555 yes
C(14) H(14B) H(14C) 35.366467681189 1_555 1_555 1_555 yes
H(26) H(14B) H(14A) 90.867687752663 1_555 1_555 1_555 yes
H(26) H(14B) H(14C) 87.934517187239 1_555 1_555 1_555 yes
H(14A) H(14B) H(14C) 60.166341114746 1_555 1_555 1_555 yes
N(7) H(14C) C(14) 41.45165803375 1_555 1_555 1_555 yes
N(7) H(14C) H(14A) 65.139731498528 1_555 1_555 1_555 yes
N(7) H(14C) H(14B) 65.076198962361 1_555 1_555 1_555 yes
C(14) H(14C) H(14A) 35.309691213715 1_555 1_555 1_555 yes
C(14) H(14C) H(14B) 35.178119486745 1_555 1_555 1_555 yes
H(14A) H(14C) H(14B) 59.941356605721 1_555 1_555 1_555 yes
O(32) H(33) O(33) 76.996893732387 1_555 1_555 1_555 yes
O(32) H(33) N(9) 105.1677633682 1_555 1_555 1_555 yes
O(32) H(33) C(31) 33.564257501733 1_555 1_555 1_555 yes
O(33) H(33) N(9) 177.60675381758 1_555 1_555 1_555 yes
O(33) H(33) C(31) 43.4332691525 1_555 1_555 1_555 yes
N(9) H(33) C(31) 138.71902836879 1_555 1_555 1_555 yes
O(32) H(34) O(34) 153.20787979057 1_665 1_555 1_555 yes
O(32) H(34) C(22) 69.965420025607 1_665 1_555 1_555 yes
O(32) H(34) C(23) 107.51662996469 1_665 1_555 1_555 yes
O(32) H(34) C(31) 32.562325561751 1_665 1_555 1_555 yes
O(32) H(34) H(26) 99.209542184441 1_665 1_555 1_555 yes
O(34) H(34) C(22) 83.269653797937 1_665 1_555 1_555 yes
O(34) H(34) C(23) 45.716429911137 1_665 1_555 1_555 yes
O(34) H(34) C(31) 120.66256785786 1_665 1_555 1_555 yes
O(34) H(34) H(26) 87.231992818506 1_665 1_555 1_555 yes
C(22) H(34) C(23) 37.554565830892 1_665 1_555 1_555 yes
C(22) H(34) C(31) 37.40313423097 1_665 1_555 1_555 yes
C(22) H(34) H(26) 107.12548111051 1_665 1_555 1_555 yes
C(23) H(34) C(31) 74.955192126091 1_665 1_555 1_555 yes
C(23) H(34) H(26) 100.77454773718 1_665 1_555 1_555 yes
C(31) H(34) H(26) 105.75403008867 1_665 1_555 1_555 yes

loop_
_geom_bond_atom_site_label_1
_geom_bond_atom_site_label_2
_geom_bond_distance
_geom_bond_site_symmetry_1
_geom_bond_site_symmetry_2
_geom_bond_publ_flag
O(32) O(33) 2.2349371160894 1_555 1_555 yes
O(32) C(22) 2.373850629072 1_555 1_555 yes
O(32) C(31) 1.2347723379925 1_555 1_555 yes
O(32) H(8) 2.3947570565306 1_555 1_555 yes
O(32) H(33) 2.2333569749814 1_555 1_555 yes
O(32) H(34) 1.6768327287081 1_555 1_555 yes
O(33) C(22) 2.377357389679 1_555 1_555 yes
O(33) C(31) 1.3190331385459 1_555 1_555 yes
O(33) H(21) 2.4312745801693 1_555 1_555 yes
O(33) H(33) 1.012004814042 1_555 1_555 yes
O(34) C(22) 2.4332116953946 1_555 1_555 yes
O(34) C(23) 1.3551004094628 1_555 1_555 yes
O(34) C(24) 2.350959743957 1_555 1_555 yes
O(34) H(34) 0.96300076901514 1_555 1_555 yes
O(13) N(1) 2.3030581110931 1_555 1_555 yes
O(13) C(6) 1.2300093610426 1_555 1_555 yes
O(13) C(5) 2.376420985501 1_555 1_555 yes
O(13) H(10B) 2.3667844486751 1_555 1_555 yes
O(11) N(1) 2.2898244833999 1_555 1_555 yes
O(11) N(3) 2.2765943995944 1_555 1_555 yes
O(11) C(2) 1.2248724859938 1_555 1_555 yes
O(11) H(28) 2.4166371223357 1_555 3_677 yes
O(11) H(10C) 2.3985651244564 1_555 1_555 yes
O(11) H(12B) 2.3189883889742 1_555 1_555 yes
N(1) N(3) 2.3754068456574 1_555 1_555 yes
N(1) C(6) 1.4063550983097 1_555 1_555 yes
N(1) C(2) 1.4004262779726 1_555 1_555 yes
N(1) C(5) 2.3445177381135 1_555 1_555 yes
N(1) C(10) 1.46672579517 1_555 1_555 yes
N(1) H(10A) 2.0894398262685 1_555 1_555 yes
N(1) H(10B) 2.0789704567294 1_555 1_555 yes
N(1) H(10C) 2.0789037894736 1_555 1_555 yes
N(3) N(9) 2.43331918847 1_555 1_555 yes
N(3) C(2) 1.3826677407103 1_555 1_555 yes
N(3) C(5) 2.4062038460466 1_555 1_555 yes
N(3) C(4) 1.368638124635 1_555 1_555 yes
N(3) C(12) 1.4587704536542 1_555 1_555 yes
N(3) H(12A) 2.0593649972718 1_555 1_555 yes
N(3) H(12B) 2.0729808589827 1_555 1_555 yes
N(3) H(12C) 2.0640948834191 1_555 1_555 yes
N(9) N(7) 2.2403990791546 1_555 1_555 yes
N(9) C(8) 1.3441908653654 1_555 1_555 yes
N(9) C(5) 2.2588498991909 1_555 1_555 yes
N(9) C(4) 1.3582490769511 1_555 1_555 yes
N(9) H(8) 2.1241684865279 1_555 1_555 yes
N(9) H(33) 1.6832468049708 1_555 1_555 yes
N(7) C(8) 1.3426022178241 1_555 1_555 yes
N(7) C(5) 1.3837477356391 1_555 1_555 yes
N(7) C(4) 2.1972461178986 1_555 1_555 yes
N(7) C(14) 1.4567241433607 1_555 1_555 yes
N(7) H(8) 2.1220460190177 1_555 1_555 yes
N(7) H(14A) 2.0746877050146 1_555 1_555 yes
N(7) H(14B) 2.070917029912 1_555 1_555 yes
N(7) H(14C) 2.0742453201436 1_555 1_555 yes
C(21) C(22) 1.382728236246 1_555 1_555 yes
C(21) C(23) 2.4331962716393 1_555 1_555 yes
C(21) C(28) 2.4743998748336 1_555 1_555 yes
C(21) C(29) 1.4163130949306 1_555 1_555 yes
C(21) C(30) 2.4481789695799 1_555 1_555 yes
C(21) C(31) 2.4929413493521 1_555 1_555 yes
C(21) H(21) 1.0969368870997 1_555 1_555 yes
C(22) C(23) 1.432717704208 1_555 1_555 yes
C(22) C(24) 2.436440941463 1_555 1_555 yes
C(22) C(29) 2.43931818311 1_555 1_555 yes
C(22) C(31) 1.479624286522 1_555 1_555 yes
C(22) H(21) 2.1455390021684 1_555 1_555 yes
C(22) H(34) 2.3502443522306 1_555 1_555 yes
C(23) C(24) 1.3808311150852 1_555 1_555 yes
C(23) C(30) 2.4316753967746 1_555 1_555 yes
C(23) H(24) 2.1413858124475 1_555 1_555 yes
C(23) H(34) 1.8390032180047 1_555 1_555 yes
C(24) C(25) 2.4802459947009 1_555 1_555 yes
C(24) C(29) 2.4535132264666 1_555 1_555 yes
C(24) C(30) 1.4142248184255 1_555 1_555 yes
C(24) H(24) 1.0915690551157 1_555 1_555 yes
C(25) C(26) 1.3756555770345 1_555 1_555 yes
C(25) C(27) 2.4293917740327 1_555 1_555 yes
C(25) C(29) 2.4493575104544 1_555 1_555 yes
C(25) C(30) 1.4216278051809 1_555 1_555 yes
C(25) H(25) 1.064558308734 1_555 1_555 yes
C(25) H(26) 2.1435717394663 1_555 1_555 yes
C(26) C(27) 1.4172527404689 1_555 1_555 yes
C(26) C(28) 2.41771081315 1_555 1_555 yes
C(26) C(30) 2.4288300240439 1_555 1_555 yes
C(26) H(25) 2.1148740684608 1_555 1_555 yes
C(26) H(26) 1.0988016513145 1_555 1_555 yes
C(26) H(27) 2.1563213490505 1_555 1_555 yes
C(27) C(28) 1.3763204262563 1_555 1_555 yes
C(27) C(29) 2.427886027673 1_555 1_555 yes
C(27) H(26) 2.1792188887923 1_555 1_555 yes
C(27) H(27) 1.0640059569737 1_555 1_555 yes
C(27) H(28) 2.1162999065943 1_555 1_555 yes
C(28) C(29) 1.4191214966959 1_555 1_555 yes
C(28) C(30) 2.4601131144878 1_555 1_555 yes
C(28) H(27) 2.1203447915809 1_555 1_555 yes
C(28) H(28) 1.0639934652786 1_555 1_555 yes
C(29) C(30) 1.427227919951 1_555 1_555 yes
C(29) H(21) 2.175515212521 1_555 1_555 yes
C(29) H(28) 2.1546348077948 1_555 1_555 yes
C(30) H(24) 2.1709722314527 1_555 1_555 yes
C(30) H(25) 2.1592590851827 1_555 1_555 yes
C(31) H(33) 1.8555013728611 1_555 1_555 yes
C(31) H(34) 2.2559539600787 1_555 1_555 yes
C(6) C(5) 1.4269426520707 1_555 1_555 yes
C(6) C(4) 2.45971391233 1_555 1_555 yes
C(6) C(10) 2.4492600936371 1_555 1_555 yes
C(2) C(4) 2.3721169967956 1_555 1_555 yes
C(2) C(10) 2.4360700480225 1_555 1_555 yes
C(2) C(12) 2.4666370418534 1_555 1_555 yes
C(8) C(5) 2.1823796552955 1_555 1_555 yes
C(8) C(4) 2.1285917385468 1_555 1_555 yes
C(8) H(8) 1.0620047902743 1_555 1_555 yes
C(5) C(4) 1.3777878122072 1_555 1_555 yes
C(4) C(12) 2.4534847696263 1_555 1_555 yes
C(10) H(10A) 1.0737866949035 1_555 1_555 yes
C(10) H(10B) 1.0639024357326 1_555 1_555 yes
C(10) H(10C) 1.0624308486989 1_555 1_555 yes
C(12) H(12A) 1.0448281824009 1_555 1_555 yes
C(12) H(12B) 1.0642716655255 1_555 1_555 yes
C(12) H(12C) 1.0508318742458 1_555 1_555 yes
C(14) H(14A) 1.0695721480443 1_555 1_555 yes
C(14) H(14B) 1.0633366931845 1_555 1_555 yes
C(14) H(14C) 1.0682901493131 1_555 1_555 yes
H(21) H(28) 2.4860597681982 1_555 1_555 yes
H(24) H(14A) 2.4495159724267 1_555 4_464 yes
H(25) H(26) 2.4451726145387 1_555 1_555 yes
H(26) H(27) 2.4907168702672 1_555 1_555 yes
H(26) H(14B) 2.3894585619182 1_555 1_354 yes
H(26) H(34) 2.3649259590435 1_555 4_464 yes
H(27) H(28) 2.4378061524486 1_555 1_555 yes
H(28) H(10C) 2.319912288984 1_555 3_677 yes
H(10A) H(10B) 1.7446285415713 1_555 1_555 yes
H(10A) H(10C) 1.7445926128431 1_555 1_555 yes
H(10B) H(10B) 2.4859632388749 1_555 3_878 yes
H(10B) H(10C) 1.733852004301 1_555 1_555 yes
H(12A) H(12B) 1.7210329069186 1_555 1_555 yes
H(12A) H(12C) 1.7102250571618 1_555 1_555 yes
H(12B) H(12C) 1.726197622212 1_555 1_555 yes
H(14A) H(14B) 1.74116189823 1_555 1_555 yes
H(14A) H(14C) 1.7451051766879 1_555 1_555 yes
H(14B) H(14C) 1.7402985984619 1_555 1_555 yes
